data_1562311
loop_
_publ_author_name
'Li, Na'
'Mu, Bao'
'Cao, Xinyu'
'Huang, Rudan'

_publ_section_title
;
 The structures and properties of the new two-dimensional
 inorganic--organic hybrid materials based on the molybdate chains
;
_journal_name_full 'Journal of Solid State Chemistry'
_journal_page_first 180
_journal_page_last 186
_journal_paper_doi 10.1016/j.jssc.2014.06.001
_journal_volume 217
_journal_year 2014
_chemical_formula_sum 'C24 H24 Mo12 N9 O40 P'
_chemical_formula_weight 2260.77
_space_group_IT_number 2
_space_group_name_Hall '-P 1'
_space_group_name_H-M_alt 'P -1'
_symmetry_cell_setting triclinic
_symmetry_space_group_name_H-M 'P -1'
_atom_sites_solution_hydrogens geom
_atom_sites_solution_primary direct
_atom_sites_solution_secondary difmap
_audit_creation_method SHELXL-97
_cell_angle_alpha 97.4930(10)
_cell_angle_beta 103.6870(10)
_cell_angle_gamma 110.381(2)
_cell_formula_units_Z 1
_cell_length_a 10.8670(9)
_cell_length_b 11.6701(11)
_cell_length_c 11.8519(12)
_cell_measurement_reflns_used 2231
_cell_measurement_temperature 298(2)
_cell_measurement_theta_max 26.936
_cell_measurement_theta_min 2.744
_cell_volume 1331.0(2)
_computing_cell_refinement 'Bruker SMART'
_computing_data_collection 'Bruker SMART'
_computing_data_reduction 'Bruker SAINT'
_computing_molecular_graphics 'Bruker SHELXTL'
_computing_publication_material 'Bruker SHELXTL'
_computing_structure_refinement 'SHELXL-97 (Sheldrick, 1997)'
_computing_structure_solution 'SHELXS-97 (Sheldrick, 1990)'
_diffrn_ambient_temperature 298(2)
_diffrn_measured_fraction_theta_full 0.983
_diffrn_measured_fraction_theta_max 0.983
_diffrn_measurement_device_type 'CCD area detector'
_diffrn_measurement_method 'phi and omega scans'
_diffrn_radiation_monochromator graphite
_diffrn_radiation_source 'fine-focus sealed tube'
_diffrn_radiation_type MoK\a
_diffrn_radiation_wavelength 0.71073
_diffrn_reflns_av_R_equivalents 0.0213
_diffrn_reflns_av_sigmaI/netI 0.0504
_diffrn_reflns_limit_h_max 12
_diffrn_reflns_limit_h_min -9
_diffrn_reflns_limit_k_max 13
_diffrn_reflns_limit_k_min -13
_diffrn_reflns_limit_l_max 13
_diffrn_reflns_limit_l_min -14
_diffrn_reflns_number 6682
_diffrn_reflns_theta_full 25.01
_diffrn_reflns_theta_max 25.01
_diffrn_reflns_theta_min 2.74
_exptl_absorpt_coefficient_mu 2.868
_exptl_absorpt_correction_T_max 0.6896
_exptl_absorpt_correction_T_min 0.5842
_exptl_absorpt_correction_type multi-scan
_exptl_absorpt_process_details sadabs
_exptl_crystal_density_diffrn 2.820
_exptl_crystal_density_meas 0
_exptl_crystal_density_method 'not measured'
_exptl_crystal_F_000 1070
_exptl_crystal_size_max 0.21
_exptl_crystal_size_mid 0.18
_exptl_crystal_size_min 0.14
_refine_diff_density_max 2.422
_refine_diff_density_min -1.275
_refine_diff_density_rms 0.224
_refine_ls_extinction_method none
_refine_ls_goodness_of_fit_ref 1.045
_refine_ls_hydrogen_treatment mixed
_refine_ls_matrix_type full
_refine_ls_number_parameters 553
_refine_ls_number_reflns 4609
_refine_ls_number_restraints 0
_refine_ls_restrained_S_all 1.045
_refine_ls_R_factor_all 0.0978
_refine_ls_R_factor_gt 0.0638
_refine_ls_shift/su_max 0.001
_refine_ls_shift/su_mean 0.000
_refine_ls_structure_factor_coef Fsqd
_refine_ls_weighting_details 'calc w=1/[\s^2^(Fo^2^)+(0.0683P)^2^+29.7816P] where P=(Fo^2^+2Fc^2^)/3'
_refine_ls_weighting_scheme calc
_refine_ls_wR_factor_gt 0.1545
_refine_ls_wR_factor_ref 0.1841
_reflns_number_gt 3117
_reflns_number_total 4609
_reflns_threshold_expression >2sigma(I)
_cod_data_source_file JSSC-2014-217-180.cif
_cod_data_source_block 6
_cod_depositor_comments
;
The following automatic conversions were performed:

data item '_symmetry_cell_setting' value 'Triclinic' was changed to
'triclinic' in accordance with the built-in table derived from the
CIF Core dictionary named 'cif_core.dic' version 2.4.5 last updated
on 2014-11-21.

Automatic conversion script
Id: cif_fix_values 8369 2020-08-20 11:38:08Z andrius 
;
_cod_original_sg_symbol_H-M P-1
_cod_database_code 1562311

loop_
_symmetry_equiv_pos_as_xyz
'x, y, z'
'-x, -y, -z'

loop_
_atom_site_label
_atom_site_type_symbol
_atom_site_fract_x
_atom_site_fract_y
_atom_site_fract_z
_atom_site_U_iso_or_equiv
_atom_site_adp_type
_atom_site_occupancy
_atom_site_symmetry_multiplicity
_atom_site_calc_flag
_atom_site_refinement_flags
_atom_site_disorder_assembly
_atom_site_disorder_group
Mo1 Mo 0.94412(14) 0.31002(11) 0.21814(11) 0.0453(4) Uani 1 1 d . . .
Mo2 Mo 0.86784(15) 0.16756(11) 0.45349(11) 0.0469(4) Uani 1 1 d . . .
Mo3 Mo 0.93638(16) 0.35750(13) 0.73854(12) 0.0537(4) Uani 1 1 d . . .
Mo4 Mo 0.71526(12) 0.49645(13) 0.60066(12) 0.0467(4) Uani 1 1 d . . .
Mo5 Mo 0.65928(12) 0.31639(11) 0.31204(11) 0.0384(3) Uani 1 1 d . . .
Mo6 Mo 0.78480(13) 0.64731(12) 0.36652(13) 0.0463(4) Uani 1 1 d . . .
N1 N 1.133(5) 1.075(4) 1.089(4) 0.059(9) Uani 0.50 1 d P . .
N2 N 1.159(4) 1.075(3) 1.210(3) 0.067(8) Uani 0.50 1 d P . .
H2 H 1.2336 1.1212 1.2662 0.080 Uiso 0.50 1 d PR . .
N3 N 0.829(3) 0.918(2) 0.656(2) 0.057(7) Uani 0.50 1 d P . .
H3 H 0.7929 0.9036 0.5801 0.068 Uiso 0.50 1 d PR . .
N4 N 0.320(5) 0.374(4) 1.025(4) 0.049(14) Uani 0.50 1 d P . .
N5 N 0.201(6) 0.392(6) 1.042(4) 0.050(13) Uani 0.50 1 d P . .
H5 H 0.1310 0.3356 1.0519 0.059 Uiso 0.50 1 d PR . .
N6 N 0.779(8) 0.532(6) 0.958(6) 0.047(16) Uani 0.50 1 d P . .
H6 H 0.8562 0.5412 0.9456 0.056 Uiso 0.50 1 d PR . .
N7 N 0.58(3) 0.92(3) 0.15(3) 0.09(5) Uani 0.50 1 d P . .
N8 N 0.549(6) 0.872(5) 0.247(5) 0.086(17) Uani 0.50 1 d P . .
H8 H 0.6008 0.8462 0.2956 0.103 Uiso 0.50 1 d PR . .
N9 N 0.499(6) 1.104(5) -0.204(6) 0.081(14) Uani 0.50 1 d P . .
H9 H 0.4997 1.1358 -0.2658 0.098 Uiso 0.50 1 d PR . .
O1 O 1.0593(17) 0.4914(15) 0.3883(14) 0.032(4) Uani 0.50 1 d P . .
O2 O 0.8597(18) 0.4933(15) 0.4604(15) 0.034(4) Uani 0.50 1 d P . .
O3 O 1.1012(16) 0.6227(15) 0.5881(14) 0.028(4) Uani 0.50 1 d P . .
O4 O 1.0102(19) 0.3897(16) 0.5546(16) 0.039(4) Uani 0.50 1 d P . .
O5 O 0.9190(11) 0.1912(10) 0.3118(9) 0.053(3) Uani 1 1 d . . .
O6 O 0.7634(12) 0.3006(10) 0.2076(9) 0.055(3) Uani 1 1 d . . .
O7 O 1.1355(12) 0.3672(10) 0.2859(11) 0.080(4) Uani 1 1 d . . .
O8 O 0.9195(11) 0.2241(10) 0.0855(8) 0.051(3) Uani 1 1 d . . .
O9 O 0.8501(12) 0.2164(11) 0.6030(10) 0.070(3) Uani 1 1 d . . .
O10 O 0.7080(12) 0.1924(10) 0.3814(9) 0.058(3) Uani 1 1 d . . .
O11 O 0.8128(12) 0.0139(9) 0.4334(10) 0.062(3) Uani 1 1 d . . .
O12 O 0.7722(13) 0.3892(10) 0.6811(11) 0.076(4) Uani 1 1 d . . .
O13 O 1.0200(12) 0.5279(10) 0.8182(11) 0.080(4) Uani 1 1 d . . .
O14 O 1.1036(12) 0.3520(12) 0.7394(10) 0.075(4) Uani 1 1 d . . .
O15 O 0.9031(12) 0.2897(10) 0.8480(9) 0.059(3) Uani 1 1 d . . .
O16 O 0.6283(11) 0.3661(9) 0.4576(9) 0.050(3) Uani 1 1 d . . .
O17 O 0.7237(11) 0.6131(9) 0.4964(9) 0.052(3) Uani 1 1 d . . .
O18 O 0.5865(12) 0.4990(11) 0.6479(10) 0.069(3) Uani 1 1 d . . .
O19 O 0.6795(11) 0.4751(9) 0.2844(9) 0.053(3) Uani 1 1 d . . .
O20 O 0.5008(12) 0.2293(11) 0.2249(10) 0.074(4) Uani 1 1 d . . .
O21 O 0.9419(12) 0.7848(12) 0.4699(10) 0.072(4) Uani 1 1 d . . .
O22 O 0.6897(13) 0.7177(11) 0.3024(11) 0.077(4) Uani 1 1 d . . .
P1 P 1.0000 0.5000 0.5000 0.0247(9) Uani 1 2 d S . .
C1 C 1.042(9) 0.986(6) 1.226(6) 0.062(18) Uani 0.50 1 d P . .
H1A H 1.0313 0.9671 1.2983 0.075 Uiso 0.50 1 d PR . .
C2 C 0.942(8) 0.930(7) 1.114(5) 0.058(15) Uani 0.50 1 d P . .
H2A H 0.8541 0.8686 1.0976 0.070 Uiso 0.50 1 d PR . .
C3 C 0.999(6) 0.986(6) 1.029(4) 0.051(11) Uani 0.50 1 d P . .
C4 C 0.755(4) 0.847(4) 0.721(3) 0.060(9) Uani 0.50 1 d P . .
H4A H 0.6684 0.7839 0.6824 0.072 Uiso 0.50 1 d PR . .
C5 C 0.812(4) 0.870(4) 0.843(5) 0.051(9) Uani 0.50 1 d P . .
H5A H 0.7642 0.8228 0.8876 0.061 Uiso 0.50 1 d PR . .
C6 C 0.941(6) 0.964(5) 0.898(5) 0.055(11) Uani 0.50 1 d P . .
C7 C 1.015(7) 1.035(6) 0.833(6) 0.06(2) Uani 0.50 1 d P . .
H7A H 1.1016 1.0981 0.8714 0.068 Uiso 0.50 1 d PR . .
C8 C 0.958(7) 1.012(5) 0.711(4) 0.058(13) Uani 0.50 1 d P . .
H8A H 1.0058 1.0591 0.6659 0.070 Uiso 0.50 1 d PR . .
C9 C 0.215(11) 0.515(8) 1.041(9) 0.047(17) Uani 0.50 1 d P . .
H9A H 0.1523 0.5505 1.0503 0.056 Uiso 0.50 1 d PR . .
C10 C 0.350(7) 0.580(7) 1.022(6) 0.047(17) Uani 0.50 1 d P . .
H10 H 0.3895 0.6631 1.0166 0.056 Uiso 0.50 1 d PR . .
C11 C 0.407(10) 0.49(2) 1.014(14) 0.049(19) Uani 0.50 1 d P . .
C12 C 0.704(7) 0.420(8) 0.971(7) 0.046(14) Uani 0.50 1 d P . .
H12 H 0.7350 0.3547 0.9670 0.055 Uiso 0.50 1 d PR . .
C13 C 0.575(4) 0.402(5) 0.991(4) 0.050(11) Uani 0.50 1 d P . .
H13 H 0.5175 0.3257 1.0003 0.061 Uiso 0.50 1 d PR . .
C14 C 0.540(6) 0.504(11) 0.994(7) 0.05(2) Uani 0.50 1 d P . .
C15 C 0.613(5) 0.614(7) 0.981(5) 0.052(13) Uani 0.50 1 d P . .
H15 H 0.5825 0.6796 0.9843 0.062 Uiso 0.50 1 d PR . .
C16 C 0.745(7) 0.631(6) 0.961(5) 0.050(15) Uani 0.50 1 d P . .
H16 H 0.8025 0.7064 0.9509 0.060 Uiso 0.50 1 d PR . .
C17 C 0.421(5) 0.871(4) 0.253(5) 0.089(14) Uani 0.50 1 d P . .
H17 H 0.3785 0.8438 0.3096 0.107 Uiso 0.50 1 d PR . .
C18 C 0.37(3) 0.92(3) 0.16(2) 0.09(4) Uani 0.50 1 d P . .
H18 H 0.2871 0.9312 0.1414 0.102 Uiso 0.50 1 d PR . .
C19 C 0.468(5) 0.949(4) 0.099(5) 0.078(13) Uani 0.50 1 d P . .
C20 C 0.39(4) 1.08(3) -0.16(3) 0.08(4) Uani 0.50 1 d P . .
H20 H 0.3140 1.0968 -0.1943 0.097 Uiso 0.50 1 d PR . .
C21 C 0.390(4) 1.029(4) -0.059(5) 0.081(12) Uani 0.50 1 d P . .
H21 H 0.3151 1.0135 -0.0302 0.097 Uiso 0.50 1 d PR . .
C22 C 0.5000 1.0000 0.0000 0.077(8) Uani 1 2 d S . .
C23 C 0.609(5) 1.026(4) -0.048(5) 0.080(12) Uani 0.50 1 d P . .
H23 H 0.6842 1.0092 -0.0119 0.096 Uiso 0.50 1 d PR . .
C24 C 0.61(2) 1.08(3) -0.15(2) 0.07(3) Uani 0.50 1 d P . .
H24 H 0.6835 1.0925 -0.1755 0.084 Uiso 0.50 1 d PR . .

loop_
_atom_site_aniso_label
_atom_site_aniso_U_11
_atom_site_aniso_U_22
_atom_site_aniso_U_33
_atom_site_aniso_U_23
_atom_site_aniso_U_13
_atom_site_aniso_U_12
Mo1 0.0621(9) 0.0332(7) 0.0294(6) -0.0013(5) 0.0051(6) 0.0143(6)
Mo2 0.0662(9) 0.0223(6) 0.0399(7) 0.0061(5) 0.0123(6) 0.0057(6)
Mo3 0.0714(10) 0.0433(8) 0.0378(7) 0.0223(6) 0.0157(7) 0.0086(7)
Mo4 0.0284(7) 0.0586(8) 0.0474(8) 0.0070(6) 0.0066(6) 0.0157(6)
Mo5 0.0278(6) 0.0392(7) 0.0380(7) -0.0008(5) 0.0005(5) 0.0110(5)
Mo6 0.0335(7) 0.0460(8) 0.0612(9) 0.0240(6) 0.0060(6) 0.0190(6)
N1 0.07(3) 0.05(2) 0.06(3) 0.010(19) 0.02(2) 0.03(2)
N2 0.08(3) 0.05(2) 0.07(2) 0.01(2) 0.01(2) 0.03(2)
N3 0.065(19) 0.051(16) 0.057(17) 0.012(13) 0.021(15) 0.024(14)
N4 0.04(4) 0.05(2) 0.05(2) 0.007(16) 0.01(3) 0.02(4)
N5 0.04(3) 0.06(4) 0.053(19) 0.01(2) 0.010(19) 0.02(3)
N6 0.04(2) 0.05(5) 0.045(19) 0.00(4) 0.011(15) 0.02(4)
N7 0.05(11) 0.07(4) 0.11(6) 0.00(4) 0.01(7) 0.02(6)
N8 0.06(3) 0.06(3) 0.11(4) 0.01(2) 0.00(3) 0.02(2)
N9 0.07(4) 0.06(3) 0.09(4) 0.01(2) 0.02(3) 0.00(3)
O1 0.038(10) 0.034(9) 0.029(9) 0.014(7) 0.010(8) 0.019(8)
O2 0.038(10) 0.034(9) 0.035(10) 0.013(8) 0.011(8) 0.019(8)
O3 0.028(9) 0.031(9) 0.027(9) 0.014(7) 0.009(7) 0.012(7)
O4 0.041(11) 0.038(10) 0.038(10) 0.011(8) 0.009(8) 0.017(9)
O5 0.065(7) 0.064(7) 0.052(6) 0.024(5) 0.026(5) 0.040(6)
O6 0.071(8) 0.062(7) 0.052(6) 0.027(5) 0.026(6) 0.040(6)
O7 0.068(8) 0.046(7) 0.083(9) 0.021(6) -0.033(7) 0.009(6)
O8 0.061(7) 0.062(7) 0.030(5) -0.001(5) 0.012(5) 0.030(5)
O9 0.055(7) 0.072(8) 0.050(7) -0.011(6) 0.019(6) -0.006(6)
O10 0.070(8) 0.063(7) 0.055(7) 0.024(6) 0.020(6) 0.039(6)
O11 0.076(8) 0.027(5) 0.070(7) 0.017(5) 0.005(6) 0.014(5)
O12 0.069(8) 0.048(7) 0.074(8) 0.010(6) -0.021(6) 0.009(6)
O13 0.063(8) 0.048(7) 0.084(9) 0.013(6) -0.033(7) 0.005(6)
O14 0.051(7) 0.081(8) 0.052(7) -0.016(6) 0.018(6) -0.014(6)
O15 0.072(8) 0.057(7) 0.046(6) 0.025(5) 0.025(6) 0.016(6)
O16 0.061(7) 0.043(6) 0.047(6) 0.011(5) 0.026(5) 0.015(5)
O17 0.063(7) 0.041(6) 0.045(6) 0.003(5) 0.019(5) 0.014(5)
O18 0.061(8) 0.080(8) 0.063(7) -0.003(6) 0.036(6) 0.020(6)
O19 0.065(7) 0.043(6) 0.045(6) 0.008(5) 0.022(5) 0.012(5)
O20 0.055(7) 0.060(7) 0.058(7) 0.013(6) -0.017(6) -0.012(6)
O21 0.054(7) 0.081(8) 0.048(7) -0.010(6) 0.018(6) -0.005(6)
O22 0.087(9) 0.058(7) 0.082(9) 0.014(6) -0.011(7) 0.048(7)
P1 0.031(2) 0.020(2) 0.024(2) 0.0079(17) 0.0067(18) 0.0102(18)
C1 0.08(5) 0.05(3) 0.06(7) 0.01(4) 0.02(5) 0.04(3)
C2 0.07(4) 0.05(4) 0.05(5) 0.01(3) 0.02(3) 0.03(3)
C3 0.06(2) 0.05(3) 0.06(5) 0.01(2) 0.02(3) 0.03(2)
C4 0.07(2) 0.05(2) 0.06(2) 0.007(18) 0.019(19) 0.022(19)
C5 0.06(2) 0.05(2) 0.05(3) 0.01(2) 0.02(2) 0.03(2)
C6 0.07(3) 0.05(3) 0.06(4) 0.01(2) 0.02(3) 0.03(3)
C7 0.07(6) 0.05(4) 0.06(8) 0.01(4) 0.01(4) 0.03(5)
C8 0.07(3) 0.05(2) 0.05(4) 0.01(3) 0.02(3) 0.03(2)
C9 0.04(3) 0.05(5) 0.04(2) 0.01(3) 0.008(18) 0.02(3)
C10 0.04(5) 0.05(3) 0.04(2) 0.008(18) 0.00(4) 0.02(5)
C11 0.05(6) 0.05(3) 0.04(2) 0.005(17) 0.01(5) 0.02(7)
C12 0.04(5) 0.05(3) 0.05(2) 0.009(17) 0.01(3) 0.02(4)
C13 0.04(3) 0.05(3) 0.05(2) 0.007(16) 0.01(2) 0.02(2)
C14 0.04(10) 0.05(3) 0.04(4) 0.01(3) 0.00(7) 0.02(11)
C15 0.04(3) 0.06(3) 0.05(2) 0.006(16) 0.01(3) 0.01(3)
C16 0.05(6) 0.05(3) 0.05(2) 0.006(18) 0.01(4) 0.02(5)
C17 0.06(3) 0.07(3) 0.11(4) 0.00(3) 0.00(3) 0.02(2)
C18 0.06(8) 0.07(5) 0.11(10) 0.00(6) 0.01(6) 0.01(5)
C19 0.06(3) 0.06(3) 0.10(4) 0.00(2) 0.00(3) 0.02(2)
C20 0.05(11) 0.06(5) 0.11(9) -0.01(5) 0.01(7) 0.02(6)
C21 0.06(3) 0.06(3) 0.10(4) 0.00(2) 0.02(3) 0.01(2)
C22 0.050(18) 0.060(17) 0.10(3) -0.006(17) 0.017(17) 0.015(13)
C23 0.06(3) 0.06(3) 0.10(4) 0.00(2) 0.02(3) 0.01(2)
C24 0.05(6) 0.06(5) 0.10(6) 0.00(4) 0.04(5) 0.01(4)

loop_
_atom_type_symbol
_atom_type_description
_atom_type_scat_dispersion_real
_atom_type_scat_dispersion_imag
_atom_type_scat_source
C C 0.0033 0.0016 'International Tables Vol C Tables 4.2.6.8 and 6.1.1.4'
H H 0.0000 0.0000 'International Tables Vol C Tables 4.2.6.8 and 6.1.1.4'
O O 0.0106 0.0060 'International Tables Vol C Tables 4.2.6.8 and 6.1.1.4'
N N 0.0061 0.0033 'International Tables Vol C Tables 4.2.6.8 and 6.1.1.4'
P P 0.1023 0.0942 'International Tables Vol C Tables 4.2.6.8 and 6.1.1.4'
Mo Mo -1.6832 0.6857 'International Tables Vol C Tables 4.2.6.8 and 6.1.1.4'

loop_
_geom_angle_atom_site_label_1
_geom_angle_atom_site_label_2
_geom_angle_atom_site_label_3
_geom_angle
_geom_angle_site_symmetry_1
_geom_angle_site_symmetry_3
O8 Mo1 O5 102.6(5) . .
O8 Mo1 O7 101.7(6) . .
O5 Mo1 O7 89.7(5) . .
O8 Mo1 O6 101.7(5) . .
O5 Mo1 O6 88.5(4) . .
O7 Mo1 O6 156.3(6) . .
O8 Mo1 O13 100.2(6) . 2_766
O5 Mo1 O13 157.3(5) . 2_766
O7 Mo1 O13 86.1(5) . 2_766
O6 Mo1 O13 86.5(5) . 2_766
O8 Mo1 O1 156.1(5) . .
O5 Mo1 O1 94.7(5) . .
O7 Mo1 O1 61.5(6) . .
O6 Mo1 O1 95.1(5) . .
O13 Mo1 O1 63.8(5) 2_766 .
O11 Mo2 O9 102.4(6) . .
O11 Mo2 O10 103.3(5) . .
O9 Mo2 O10 89.4(5) . .
O11 Mo2 O21 100.5(6) . 2_766
O9 Mo2 O21 87.9(5) . 2_766
O10 Mo2 O21 156.1(5) . 2_766
O11 Mo2 O5 101.3(5) . .
O9 Mo2 O5 156.3(5) . .
O10 Mo2 O5 87.2(4) . .
O21 Mo2 O5 85.8(5) 2_766 .
O11 Mo2 O4 157.2(6) . .
O9 Mo2 O4 65.7(5) . .
O10 Mo2 O4 96.2(5) . .
O21 Mo2 O4 61.2(6) 2_766 .
O5 Mo2 O4 91.3(5) . .
O11 Mo2 O3 160.3(5) . 2_766
O9 Mo2 O3 91.7(5) . 2_766
O10 Mo2 O3 62.6(5) . 2_766
O21 Mo2 O3 93.7(5) 2_766 2_766
O5 Mo2 O3 65.9(5) . 2_766
O4 Mo2 O3 42.3(5) . 2_766
O15 Mo3 O14 102.3(6) . .
O15 Mo3 O13 101.4(6) . .
O14 Mo3 O13 91.8(6) . .
O15 Mo3 O9 101.7(5) . .
O14 Mo3 O9 88.6(5) . .
O13 Mo3 O9 156.3(5) . .
O15 Mo3 O12 101.2(6) . .
O14 Mo3 O12 156.4(6) . .
O13 Mo3 O12 85.8(5) . .
O9 Mo3 O12 84.5(5) . .
O15 Mo3 O1 156.5(6) . 2_766
O14 Mo3 O1 96.7(6) . 2_766
O13 Mo3 O1 64.0(5) . 2_766
O9 Mo3 O1 92.4(6) . 2_766
O12 Mo3 O1 61.2(5) . 2_766
O15 Mo3 O4 158.1(6) . .
O14 Mo3 O4 63.0(6) . .
O13 Mo3 O4 95.4(6) . .
O9 Mo3 O4 63.7(5) . .
O12 Mo3 O4 93.9(6) . .
O1 Mo3 O4 45.3(5) 2_766 .
O18 Mo4 O12 102.7(7) . .
O18 Mo4 O7 101.2(6) . 2_766
O12 Mo4 O7 88.1(5) . 2_766
O18 Mo4 O16 103.4(5) . .
O12 Mo4 O16 90.1(5) . .
O7 Mo4 O16 155.1(6) 2_766 .
O18 Mo4 O17 101.5(6) . .
O12 Mo4 O17 155.8(6) . .
O7 Mo4 O17 85.4(5) 2_766 .
O16 Mo4 O17 86.1(4) . .
O18 Mo4 O1 158.1(6) . 2_766
O12 Mo4 O1 63.9(6) . 2_766
O7 Mo4 O1 62.8(6) 2_766 2_766
O16 Mo4 O1 94.3(5) . 2_766
O17 Mo4 O1 92.4(5) . 2_766
O18 Mo4 O2 160.1(6) . .
O12 Mo4 O2 93.1(6) . .
O7 Mo4 O2 91.3(6) 2_766 .
O16 Mo4 O2 64.0(5) . .
O17 Mo4 O2 63.8(5) . .
O1 Mo4 O2 41.6(5) 2_766 .
O20 Mo5 O19 101.4(5) . .
O20 Mo5 O16 101.7(6) . .
O19 Mo5 O16 88.4(4) . .
O20 Mo5 O6 101.2(6) . .
O19 Mo5 O6 89.3(4) . .
O16 Mo5 O6 156.9(5) . .
O20 Mo5 O10 100.7(6) . .
O19 Mo5 O10 157.9(5) . .
O16 Mo5 O10 86.3(4) . .
O6 Mo5 O10 87.3(4) . .
O20 Mo5 O3 159.8(6) . 2_766
O19 Mo5 O3 94.5(5) . 2_766
O16 Mo5 O3 91.0(5) . 2_766
O6 Mo5 O3 66.3(5) . 2_766
O10 Mo5 O3 64.2(5) . 2_766
O20 Mo5 O2 161.2(6) . .
O19 Mo5 O2 65.9(5) . .
O16 Mo5 O2 65.5(5) . .
O6 Mo5 O2 92.7(5) . .
O10 Mo5 O2 92.5(5) . .
O3 Mo5 O2 38.9(5) 2_766 .
O22 Mo6 O17 103.5(6) . .
O22 Mo6 O21 102.1(6) . .
O17 Mo6 O21 89.5(5) . .
O22 Mo6 O19 102.2(6) . .
O17 Mo6 O19 89.1(4) . .
O21 Mo6 O19 155.3(5) . .
O22 Mo6 O14 100.7(7) . 2_766
O17 Mo6 O14 155.8(6) . 2_766
O21 Mo6 O14 85.7(5) . 2_766
O19 Mo6 O14 85.6(4) . 2_766
O22 Mo6 O4 157.9(7) . 2_766
O17 Mo6 O4 92.4(5) . 2_766
O21 Mo6 O4 62.3(6) . 2_766
O19 Mo6 O4 93.1(5) . 2_766
O14 Mo6 O4 64.4(6) 2_766 2_766
O22 Mo6 O2 162.7(6) . .
O17 Mo6 O2 66.0(5) . .
O21 Mo6 O2 91.8(6) . .
O19 Mo6 O2 65.2(5) . .
O14 Mo6 O2 90.5(6) 2_766 .
O4 Mo6 O2 39.3(6) 2_766 .
C6 N1 C5 106(8) 2_777 2_777
C6 N1 C3 39(5) 2_777 .
C5 N1 C3 145(6) 2_777 .
C6 N1 N2 70(6) 2_777 .
C5 N1 N2 44(4) 2_777 .
C3 N1 N2 107(4) . .
C6 N1 C3 66(5) 2_777 2_777
C5 N1 C3 156(5) 2_777 2_777
C3 N1 C3 30(3) . 2_777
N2 N1 C3 137(4) . 2_777
C5 N2 C4 82(5) 2_777 2_777
C5 N2 C6 69(4) 2_777 2_777
C4 N2 C6 148(5) 2_777 2_777
C5 N2 N1 39(3) 2_777 .
C4 N2 N1 121(5) 2_777 .
C6 N2 N1 35(2) 2_777 .
C5 N2 C1 142(5) 2_777 .
C4 N2 C1 128(5) 2_777 .
C6 N2 C1 74(4) 2_777 .
N1 N2 C1 109(4) . .
C5 N2 N3 140(5) 2_777 2_777
C4 N2 N3 60(3) 2_777 2_777
C6 N2 N3 140(4) 2_777 2_777
N1 N2 N3 172(3) . 2_777
C1 N2 N3 68(4) . 2_777
C5 N2 C7 119(5) 2_777 2_777
C4 N2 C7 148(5) 2_777 2_777
C6 N2 C7 50(3) 2_777 2_777
N1 N2 C7 85(3) . 2_777
C1 N2 C7 24(3) . 2_777
N3 N2 C7 92(3) 2_777 2_777
C5 N2 C8 156(4) 2_777 2_777
C4 N2 C8 106(4) 2_777 2_777
C6 N2 C8 95(4) 2_777 2_777
N1 N2 C8 130(4) . 2_777
C1 N2 C8 21(3) . 2_777
N3 N2 C8 47(2) 2_777 2_777
C7 N2 C8 45(3) 2_777 2_777
C5 N2 H2 89.4 2_777 .
C4 N2 H2 14.6 2_777 .
C6 N2 H2 158.8 2_777 .
N1 N2 H2 125.7 . .
C1 N2 H2 125.6 . .
N3 N2 H2 57.7 2_777 .
C7 N2 H2 149.4 2_777 .
C8 N2 H2 104.5 2_777 .
C4 N3 C8 122(3) . .
C4 N3 N2 44(2) . 2_777
C8 N3 N2 78(3) . 2_777
C4 N3 C1 96(4) . 2_777
C8 N3 C1 26(4) . 2_777
N2 N3 C1 52(4) 2_777 2_777
C4 N3 H3 119.2 . .
C8 N3 H3 119.2 . .
N2 N3 H3 160.9 2_777 .
C1 N3 H3 144.8 2_777 .
C15 N4 C16 171(9) 2_667 2_667
C15 N4 C11 57(8) 2_667 .
C16 N4 C11 118(10) 2_667 .
C15 N4 N5 162(9) 2_667 .
C16 N4 N5 14(6) 2_667 .
C11 N4 N5 105(7) . .
C15 N4 C14 40(8) 2_667 2_667
C16 N4 C14 136(7) 2_667 2_667
C11 N4 C14 17(8) . 2_667
N5 N4 C14 122(5) . 2_667
C15 N4 N6 136(8) 2_667 2_667
C16 N4 N6 40(6) 2_667 2_667
C11 N4 N6 78(6) . 2_667
N5 N4 N6 27(4) . 2_667
C14 N4 N6 96(4) 2_667 2_667
C16 N5 N6 115(10) 2_667 2_667
C16 N5 C9 124(10) 2_667 .
N6 N5 C9 8(9) 2_667 .
C16 N5 N4 14(7) 2_667 .
N6 N5 N4 102(9) 2_667 .
C9 N5 N4 110(7) . .
C16 N5 H5 111.6 2_667 .
N6 N5 H5 132.8 2_667 .
C9 N5 H5 124.6 . .
N4 N5 H5 125.2 . .
C9 N6 N5 159(10) 2_667 2_667
C9 N6 C16 170(10) 2_667 .
N5 N6 C16 30(6) 2_667 .
C9 N6 C12 44(10) 2_667 .
N5 N6 C12 156(9) 2_667 .
C16 N6 C12 126(6) . .
C9 N6 C10 64(10) 2_667 2_667
N5 N6 C10 135(8) 2_667 2_667
C16 N6 C10 105(5) . 2_667
C12 N6 C10 21(4) . 2_667
C9 N6 N4 148(10) 2_667 2_667
N5 N6 N4 51(6) 2_667 2_667
C16 N6 N4 21(3) . 2_667
C12 N6 N4 105(5) . 2_667
C10 N6 N4 84(4) 2_667 2_667
C9 N6 H6 72.9 2_667 .
N5 N6 H6 87.2 2_667 .
C16 N6 H6 117.2 . .
C12 N6 H6 116.5 . .
C10 N6 H6 137.4 2_667 .
N4 N6 H6 138.4 2_667 .
C20 N7 N9 129(10) 2_675 2_675
C20 N7 C21 86(10) 2_675 2_675
N9 N7 C21 144(10) 2_675 2_675
C20 N7 N8 95(10) 2_675 .
N9 N7 N8 34(10) 2_675 .
C21 N7 N8 178(10) 2_675 .
C20 N7 C19 160(10) 2_675 .
N9 N7 C19 70(10) 2_675 .
C21 N7 C19 74(10) 2_675 .
N8 N7 C19 105(10) . .
N9 N8 N7 56(10) 2_675 .
N9 N8 C17 53(9) 2_675 .
N7 N8 C17 110(10) . .
N9 N8 C20 69(10) 2_675 2_675
N7 N8 C20 13(10) . 2_675
C17 N8 C20 122(10) . 2_675
N9 N8 H8 178.4 2_675 .
N7 N8 H8 125.2 . .
C17 N8 H8 125.0 . .
C20 N8 H8 112.6 2_675 .
N8 N9 C17 92(10) 2_675 2_675
N8 N9 N7 89(10) 2_675 2_675
C17 N9 N7 178(10) 2_675 2_675
N8 N9 C24 164(10) 2_675 .
C17 N9 C24 72(8) 2_675 .
N7 N9 C24 107(10) 2_675 .
N8 N9 C20 79(10) 2_675 .
C17 N9 C20 171(10) 2_675 .
N7 N9 C20 10(10) 2_675 .
C24 N9 C20 117(10) . .
N8 N9 C19 152(10) 2_675 2_675
C17 N9 C19 116(6) 2_675 2_675
N7 N9 C19 63(10) 2_675 2_675
C24 N9 C19 44(8) . 2_675
C20 N9 C19 73(10) . 2_675
N8 N9 C18 154(10) 2_675 2_675
C17 N9 C18 61(9) 2_675 2_675
N7 N9 C18 117(10) 2_675 2_675
C24 N9 C18 10(10) . 2_675
C20 N9 C18 128(10) . 2_675
C19 N9 C18 55(8) 2_675 2_675
N8 N9 H9 42.9 2_675 .
C17 N9 H9 49.5 2_675 .
N7 N9 H9 132.1 2_675 .
C24 N9 H9 121.1 . .
C20 N9 H9 121.8 . .
C19 N9 H9 165.3 2_675 .
C18 N9 H9 110.7 2_675 .
P1 O1 O2 51.0(7) . 2_766
P1 O1 Mo4 125.5(9) . 2_766
O2 O1 Mo4 74.5(8) 2_766 2_766
P1 O1 Mo1 121.1(9) . .
O2 O1 Mo1 132.1(10) 2_766 .
Mo4 O1 Mo1 94.8(6) 2_766 .
P1 O1 Mo3 120.0(8) . 2_766
O2 O1 Mo3 133.5(10) 2_766 2_766
Mo4 O1 Mo3 94.6(6) 2_766 2_766
Mo1 O1 Mo3 93.1(5) . 2_766
P1 O2 O3 58.8(8) . 2_766
P1 O2 O4 59.0(9) . 2_766
O3 O2 O4 98.5(12) 2_766 2_766
P1 O2 O1 59.3(8) . 2_766
O3 O2 O1 94.8(11) 2_766 2_766
O4 O2 O1 94.3(12) 2_766 2_766
P1 O2 Mo5 126.0(9) . .
O3 O2 Mo5 67.2(8) 2_766 .
O4 O2 Mo5 132.3(11) 2_766 .
O1 O2 Mo5 130.8(10) 2_766 .
P1 O2 Mo6 126.4(9) . .
O3 O2 Mo6 134.4(10) 2_766 .
O4 O2 Mo6 67.5(8) 2_766 .
O1 O2 Mo6 128.1(10) 2_766 .
Mo5 O2 Mo6 90.0(5) . .
P1 O2 Mo4 123.2(9) . .
O3 O2 Mo4 127.1(10) 2_766 .
O4 O2 Mo4 129.1(11) 2_766 .
O1 O2 Mo4 63.9(7) 2_766 .
Mo5 O2 Mo4 90.2(6) . .
Mo6 O2 Mo4 89.9(5) . .
P1 O3 O2 54.9(8) . 2_766
P1 O3 O4 54.8(8) . 2_766
O2 O3 O4 93.9(11) 2_766 2_766
P1 O3 Mo5 128.7(9) . 2_766
O2 O3 Mo5 73.9(8) 2_766 2_766
O4 O3 Mo5 139.8(10) 2_766 2_766
P1 O3 Mo2 123.0(8) . 2_766
O2 O3 Mo2 135.7(10) 2_766 2_766
O4 O3 Mo2 68.2(7) 2_766 2_766
Mo5 O3 Mo2 93.8(5) 2_766 2_766
P1 O4 O2 54.1(8) . 2_766
P1 O4 O3 53.9(7) . 2_766
O2 O4 O3 92.9(11) 2_766 2_766
P1 O4 Mo6 127.3(10) . 2_766
O2 O4 Mo6 73.2(8) 2_766 2_766
O3 O4 Mo6 138.0(11) 2_766 2_766
P1 O4 Mo2 123.3(10) . .
O2 O4 Mo2 137.7(11) 2_766 .
O3 O4 Mo2 69.4(8) 2_766 .
Mo6 O4 Mo2 94.3(6) 2_766 .
P1 O4 Mo3 119.7(9) . .
O2 O4 Mo3 129.1(11) 2_766 .
O3 O4 Mo3 125.2(10) 2_766 .
Mo6 O4 Mo3 92.1(6) 2_766 .
Mo2 O4 Mo3 90.7(6) . .
Mo1 O5 Mo2 138.9(6) . .
Mo5 O6 Mo1 138.3(6) . .
Mo1 O7 Mo4 140.2(8) . 2_766
Mo2 O9 Mo3 139.1(6) . .
Mo2 O10 Mo5 138.7(6) . .
Mo4 O12 Mo3 139.7(7) . .
Mo3 O13 Mo1 139.1(7) . 2_766
Mo3 O14 Mo6 140.2(7) . 2_766
Mo5 O16 Mo4 139.7(6) . .
Mo6 O17 Mo4 139.5(6) . .
Mo5 O19 Mo6 137.9(6) . .
Mo6 O21 Mo2 141.5(8) . 2_766
O2 P1 O2 180.000(3) . 2_766
O2 P1 O3 113.7(9) . .
O2 P1 O3 66.3(9) 2_766 .
O2 P1 O3 66.3(9) . 2_766
O2 P1 O3 113.7(9) 2_766 2_766
O3 P1 O3 180.000(3) . 2_766
O2 P1 O4 113.1(9) . .
O2 P1 O4 66.9(9) 2_766 .
O3 P1 O4 108.6(9) . .
O3 P1 O4 71.4(9) 2_766 .
O2 P1 O4 66.9(9) . 2_766
O2 P1 O4 113.1(9) 2_766 2_766
O3 P1 O4 71.4(9) . 2_766
O3 P1 O4 108.6(9) 2_766 2_766
O4 P1 O4 180.0(12) . 2_766
O2 P1 O1 69.6(9) . 2_766
O2 P1 O1 110.4(9) 2_766 2_766
O3 P1 O1 74.6(8) . 2_766
O3 P1 O1 105.4(8) 2_766 2_766
O4 P1 O1 75.0(9) . 2_766
O4 P1 O1 105.0(9) 2_766 2_766
O2 P1 O1 110.4(9) . .
O2 P1 O1 69.6(9) 2_766 .
O3 P1 O1 105.4(8) . .
O3 P1 O1 74.6(8) 2_766 .
O4 P1 O1 105.0(9) . .
O4 P1 O1 75.0(9) 2_766 .
O1 P1 O1 180.000(4) 2_766 .
C8 C1 C7 135(10) 2_777 2_777
C8 C1 N2 115(10) 2_777 .
C7 C1 N2 106(10) 2_777 .
C8 C1 C2 136(10) 2_777 .
C7 C1 C2 9(7) 2_777 .
N2 C1 C2 108(9) . .
C8 C1 N3 55(9) 2_777 2_777
C7 C1 N3 159(8) 2_777 2_777
N2 C1 N3 60(4) . 2_777
C2 C1 N3 166(9) . 2_777
C8 C1 C6 160(9) 2_777 2_777
C7 C1 C6 54(8) 2_777 2_777
N2 C1 C6 52(4) . 2_777
C2 C1 C6 56(6) . 2_777
N3 C1 C6 110(6) 2_777 2_777
C8 C1 H1A 14.2 2_777 .
C7 C1 H1A 126.9 2_777 .
N2 C1 H1A 126.3 . .
C2 C1 H1A 126.0 . .
N3 C1 H1A 66.9 2_777 .
C6 C1 H1A 173.2 2_777 .
C7 C2 C1 10(9) 2_777 .
C7 C2 C3 106(10) 2_777 .
C1 C2 C3 107(8) . .
C7 C2 C6 69(10) 2_777 2_777
C1 C2 C6 71(6) . 2_777
C3 C2 C6 37(3) . 2_777
C7 C2 C8 17(10) 2_777 2_777
C1 C2 C8 15(6) . 2_777
C3 C2 C8 122(5) . 2_777
C6 C2 C8 85(4) 2_777 2_777
C7 C2 H2A 127.3 2_777 .
C1 C2 H2A 126.3 . .
C3 C2 H2A 126.2 . .
C6 C2 H2A 161.3 2_777 .
C8 C2 H2A 111.8 2_777 .
C3 C3 C6 118(10) 2_777 2_777
C3 C3 N1 89(9) 2_777 .
C6 C3 N1 35(5) 2_777 .
C3 C3 C2 158(10) 2_777 .
C6 C3 C2 76(5) 2_777 .
N1 C3 C2 109(4) . .
C3 C3 C6 33(7) 2_777 .
C6 C3 C6 151(6) 2_777 .
N1 C3 C6 120(3) . .
C2 C3 C6 131(5) . .
C3 C3 N1 60(8) 2_777 2_777
C6 C3 N1 162(5) 2_777 2_777
N1 C3 N1 150(3) . 2_777
C2 C3 N1 101(5) . 2_777
C6 C3 N1 31(2) . 2_777
C3 C3 C7 163(9) 2_777 2_777
C6 C3 C7 54(5) 2_777 2_777
N1 C3 C7 87(4) . 2_777
C2 C3 C7 22(3) . 2_777
C6 C3 C7 153(5) . 2_777
N1 C3 C7 122(4) 2_777 2_777
N2 C4 N3 76(4) 2_777 .
N2 C4 C5 45(3) 2_777 .
N3 C4 C5 119(4) . .
N2 C4 H4A 160.4 2_777 .
N3 C4 H4A 120.4 . .
C5 C4 H4A 120.3 . .
N1 C5 N2 97(6) 2_777 2_777
N1 C5 C6 36(4) 2_777 .
N2 C5 C6 68(4) 2_777 .
N1 C5 C4 148(7) 2_777 .
N2 C5 C4 53(4) 2_777 .
C6 C5 C4 119(5) . .
N1 C5 H5A 87.7 2_777 .
N2 C5 H5A 164.6 2_777 .
C6 C5 H5A 120.4 . .
C4 C5 H5A 120.3 . .
N1 C6 C3 106(9) 2_777 2_777
N1 C6 N2 74(6) 2_777 2_777
C3 C6 N2 160(6) 2_777 2_777
N1 C6 C5 38(5) 2_777 .
C3 C6 C5 144(8) 2_777 .
N2 C6 C5 42(2) 2_777 .
N1 C6 C7 152(7) 2_777 .
C3 C6 C7 94(7) 2_777 .
N2 C6 C7 80(4) 2_777 .
C5 C6 C7 121(5) . .
N1 C6 C2 160(7) 2_777 2_777
C3 C6 C2 67(5) 2_777 2_777
N2 C6 C2 106(5) 2_777 2_777
C5 C6 C2 148(5) . 2_777
C7 C6 C2 27(3) . 2_777
N1 C6 C3 83(6) 2_777 .
C3 C6 C3 29(6) 2_777 .
N2 C6 C3 157(5) 2_777 .
C5 C6 C3 118(5) . .
C7 C6 C3 121(6) . .
C2 C6 C3 95(5) 2_777 .
N1 C6 C1 127(7) 2_777 2_777
C3 C6 C1 119(7) 2_777 2_777
N2 C6 C1 54(4) 2_777 2_777
C5 C6 C1 95(5) . 2_777
C7 C6 C1 26(4) . 2_777
C2 C6 C1 52(3) 2_777 2_777
C3 C6 C1 147(5) . 2_777
C2 C7 C1 161(10) 2_777 2_777
C2 C7 C6 85(10) 2_777 .
C1 C7 C6 99(10) 2_777 .
C2 C7 C8 155(10) 2_777 .
C1 C7 C8 22(10) 2_777 .
C6 C7 C8 119(6) . .
C2 C7 C3 52(10) 2_777 2_777
C1 C7 C3 129(10) 2_777 2_777
C6 C7 C3 32(3) . 2_777
C8 C7 C3 151(6) . 2_777
C2 C7 N2 132(10) 2_777 2_777
C1 C7 N2 50(9) 2_777 2_777
C6 C7 N2 50(3) . 2_777
C8 C7 N2 70(4) . 2_777
C3 C7 N2 81(4) 2_777 2_777
C2 C7 H7A 36.4 2_777 .
C1 C7 H7A 139.3 2_777 .
C6 C7 H7A 120.3 . .
C8 C7 H7A 120.2 . .
C3 C7 H7A 88.3 2_777 .
N2 C7 H7A 167.5 2_777 .
C1 C8 N3 98(10) 2_777 .
C1 C8 C7 23(10) 2_777 .
N3 C8 C7 119(5) . .
C1 C8 N2 44(10) 2_777 2_777
N3 C8 N2 55(3) . 2_777
C7 C8 N2 65(3) . 2_777
C1 C8 C2 29(10) 2_777 2_777
N3 C8 C2 127(4) . 2_777
C7 C8 C2 8(4) . 2_777
N2 C8 C2 72(3) 2_777 2_777
C1 C8 H8A 139.8 2_777 .
N3 C8 H8A 120.5 . .
C7 C8 H8A 120.4 . .
N2 C8 H8A 171.6 2_777 .
C2 C8 H8A 112.7 2_777 .
N6 C9 C12 113(10) 2_667 2_667
N6 C9 N5 12(10) 2_667 .
C12 C9 N5 124(10) 2_667 .
N6 C9 C10 95(10) 2_667 .
C12 C9 C10 18(7) 2_667 .
N5 C9 C10 107(7) . .
N6 C9 C16 7(10) 2_667 2_667
C12 C9 C16 106(8) 2_667 2_667
N5 C9 C16 19(4) . 2_667
C10 C9 C16 88(5) . 2_667
N6 C9 H9A 138.8 2_667 .
C12 C9 H9A 108.5 2_667 .
N5 C9 H9A 127.1 . .
C10 C9 H9A 126.2 . .
C16 C9 H9A 145.8 2_667 .
C12 C10 C13 165(10) 2_667 2_667
C12 C10 C11 135(10) 2_667 .
C13 C10 C11 60(6) 2_667 .
C12 C10 C9 29(10) 2_667 .
C13 C10 C9 166(8) 2_667 .
C11 C10 C9 106(8) . .
C12 C10 N6 50(10) 2_667 2_667
C13 C10 N6 145(7) 2_667 2_667
C11 C10 N6 85(8) . 2_667
C9 C10 N6 21(3) . 2_667
C12 C10 C14 150(10) 2_667 2_667
C13 C10 C14 45(6) 2_667 2_667
C11 C10 C14 15(10) . 2_667
C9 C10 C14 120(6) . 2_667
N6 C10 C14 100(5) 2_667 2_667
C12 C10 H10 98.3 2_667 .
C13 C10 H10 66.7 2_667 .
C11 C10 H10 126.9 . .
C9 C10 H10 127.5 . .
N6 C10 H10 148.1 2_667 .
C14 C10 H10 112.1 2_667 .
C14 C11 C15 88(10) 2_667 2_667
C14 C11 C13 93(10) 2_667 2_667
C15 C11 C13 179(10) 2_667 2_667
C14 C11 C10 129(10) 2_667 .
C15 C11 C10 143(9) 2_667 .
C13 C11 C10 36(6) 2_667 .
C14 C11 N4 119(10) 2_667 .
C15 C11 N4 31(6) 2_667 .
C13 C11 N4 149(7) 2_667 .
C10 C11 N4 112(5) . .
C14 C11 C14 1(10) 2_667 .
C15 C11 C14 88(6) 2_667 .
C13 C11 C14 93(7) 2_667 .
C10 C11 C14 129(10) . .
N4 C11 C14 119(10) . .
C14 C11 C12 143(10) 2_667 2_667
C15 C11 C12 129(9) 2_667 2_667
C13 C11 C12 50(6) 2_667 2_667
C10 C11 C12 14(5) . 2_667
N4 C11 C12 99(4) . 2_667
C14 C11 C12 143(10) . 2_667
C14 C11 C16 139(10) 2_667 2_667
C15 C11 C16 51(7) 2_667 2_667
C13 C11 C16 128(6) 2_667 2_667
C10 C11 C16 92(5) . 2_667
N4 C11 C16 20(2) . 2_667
C14 C11 C16 139(10) . 2_667
C12 C11 C16 78(4) 2_667 2_667
C10 C12 C9 133(10) 2_667 2_667
C10 C12 N6 109(10) 2_667 .
C9 C12 N6 24(6) 2_667 .
C10 C12 C13 9(10) 2_667 .
C9 C12 C13 142(10) 2_667 .
N6 C12 C13 118(7) . .
C10 C12 C11 32(10) 2_667 2_667
C9 C12 C11 101(10) 2_667 2_667
N6 C12 C11 78(8) . 2_667
C13 C12 C11 40(6) . 2_667
C10 C12 H12 129.3 2_667 .
C9 C12 H12 97.7 2_667 .
N6 C12 H12 121.4 . .
C13 C12 H12 120.7 . .
C11 C12 H12 160.9 2_667 .
C10 C13 C11 83(7) 2_667 2_667
C10 C13 C14 109(7) 2_667 .
C11 C13 C14 26(5) 2_667 .
C10 C13 C12 7(7) 2_667 .
C11 C13 C12 90(6) 2_667 .
C14 C13 C12 116(7) . .
C10 C13 C14 133(6) 2_667 2_667
C11 C13 C14 49(3) 2_667 2_667
C14 C13 C14 23(5) . 2_667
C12 C13 C14 139(5) . 2_667
C10 C13 H13 128.9 2_667 .
C11 C13 H13 147.6 2_667 .
C14 C13 H13 121.8 . .
C12 C13 H13 122.4 . .
C14 C13 H13 98.4 2_667 .
C11 C14 C14 179(10) 2_667 2_667
C11 C14 C15 65(10) 2_667 .
C14 C14 C15 115(10) 2_667 .
C11 C14 C13 62(10) 2_667 .
C14 C14 C13 119(10) 2_667 .
C15 C14 C13 126(5) . .
C11 C14 C11 179(10) 2_667 .
C14 C14 C11 0(10) 2_667 .
C15 C14 C11 115(6) . .
C13 C14 C11 119(5) . .
C11 C14 N4 44(10) 2_667 2_667
C14 C14 N4 136(10) 2_667 2_667
C15 C14 N4 21(3) . 2_667
C13 C14 N4 106(4) . 2_667
C11 C14 N4 136(5) . 2_667
C11 C14 C10 36(10) 2_667 2_667
C14 C14 C10 144(10) 2_667 2_667
C15 C14 C10 101(5) . 2_667
C13 C14 C10 25(3) . 2_667
C11 C14 C10 144(5) . 2_667
N4 C14 C10 80(4) 2_667 2_667
C11 C14 C15 141(10) 2_667 2_667
C14 C14 C15 40(10) 2_667 2_667
C15 C14 C15 155(6) . 2_667
C13 C14 C15 79(6) . 2_667
C11 C14 C15 39(8) . 2_667
N4 C14 C15 175(6) 2_667 2_667
C10 C14 C15 104(7) 2_667 2_667
C11 C14 C13 142(10) 2_667 2_667
C14 C14 C13 38(10) 2_667 2_667
C15 C14 C13 77(6) . 2_667
C13 C14 C13 157(5) . 2_667
C11 C14 C13 38(7) . 2_667
N4 C14 C13 98(5) 2_667 2_667
C10 C14 C13 178(6) 2_667 2_667
C15 C14 C13 78(3) 2_667 2_667
N4 C15 C11 92(8) 2_667 2_667
N4 C15 C14 119(10) 2_667 .
C11 C15 C14 27(5) 2_667 .
N4 C15 C16 4(5) 2_667 .
C11 C15 C16 90(6) 2_667 .
C14 C15 C16 117(8) . .
N4 C15 C14 144(8) 2_667 2_667
C11 C15 C14 53(4) 2_667 2_667
C14 C15 C14 25(6) . 2_667
C16 C15 C14 142(7) . 2_667
N4 C15 H15 119.1 2_667 .
C11 C15 H15 149.0 2_667 .
C14 C15 H15 121.9 . .
C16 C15 H15 121.1 . .
C14 C15 H15 96.4 2_667 .
N5 C16 N4 152(10) 2_667 2_667
N5 C16 N6 35(8) 2_667 .
N4 C16 N6 118(9) 2_667 .
N5 C16 C15 151(10) 2_667 .
N4 C16 C15 4(4) 2_667 .
N6 C16 C15 117(8) . .
N5 C16 C11 112(10) 2_667 2_667
N4 C16 C11 41(9) 2_667 2_667
N6 C16 C11 78(7) . 2_667
C15 C16 C11 39(7) . 2_667
N5 C16 C9 38(8) 2_667 2_667
N4 C16 C9 115(8) 2_667 2_667
N6 C16 C9 3(6) . 2_667
C15 C16 C9 114(7) . 2_667
C11 C16 C9 74(7) 2_667 2_667
N5 C16 H16 86.8 2_667 .
N4 C16 H16 120.2 2_667 .
N6 C16 H16 121.2 . .
C15 C16 H16 122.2 . .
C11 C16 H16 161.3 2_667 .
C9 C16 H16 124.3 2_667 .
N9 C17 C18 74(9) 2_675 .
N9 C17 N8 34(4) 2_675 .
C18 C17 N8 108(10) . .
N9 C17 C24 62(8) 2_675 2_675
C18 C17 C24 12(10) . 2_675
N8 C17 C24 96(8) . 2_675
N9 C17 H17 160.3 2_675 .
C18 C17 H17 125.8 . .
N8 C17 H17 126.2 . .
C24 C17 H17 137.5 2_675 .
C24 C18 C19 8(10) 2_675 .
C24 C18 C17 100(10) 2_675 .
C19 C18 C17 106(10) . .
C24 C18 N9 55(10) 2_675 2_675
C19 C18 N9 61(10) . 2_675
C17 C18 N9 45(9) . 2_675
C24 C18 C23 48(10) 2_675 2_675
C19 C18 C23 41(6) . 2_675
C17 C18 C23 147(10) . 2_675
N9 C18 C23 102(10) 2_675 2_675
C24 C18 H18 133.0 2_675 .
C19 C18 H18 127.1 . .
C17 C18 H18 127.2 . .
N9 C18 H18 172.2 2_675 .
C23 C18 H18 85.7 2_675 .
C23 C19 C24 80(10) 2_675 2_675
C23 C19 C18 78(10) 2_675 .
C24 C19 C18 2(10) 2_675 .
C23 C19 N7 170(10) 2_675 .
C24 C19 N7 110(10) 2_675 .
C18 C19 N7 112(10) . .
C23 C19 C22 65(5) 2_675 .
C24 C19 C22 145(10) 2_675 .
C18 C19 C22 143(10) . .
N7 C19 C22 105(10) . .
C23 C19 N9 143(7) 2_675 2_675
C24 C19 N9 63(10) 2_675 2_675
C18 C19 N9 65(10) . 2_675
N7 C19 N9 47(10) . 2_675
C22 C19 N9 152(5) . 2_675
C23 C19 C21 118(7) 2_675 2_675
C24 C19 C21 162(10) 2_675 2_675
C18 C19 C21 164(10) . 2_675
N7 C19 C21 52(10) . 2_675
C22 C19 C21 53(3) . 2_675
N9 C19 C21 99(4) 2_675 2_675
C23 C19 C20 166(10) 2_675 2_675
C24 C19 C20 114(10) 2_675 2_675
C18 C19 C20 115(10) . 2_675
N7 C19 C20 4(10) . 2_675
C22 C19 C20 101(10) . 2_675
N9 C19 C20 51(10) 2_675 2_675
C21 C19 C20 48(10) 2_675 2_675
N7 C20 C21 80(10) 2_675 .
N7 C20 N9 41(10) 2_675 .
C21 C20 N9 121(10) . .
N7 C20 N8 73(10) 2_675 2_675
C21 C20 N8 153(10) . 2_675
N9 C20 N8 32(9) . 2_675
N7 C20 C19 17(10) 2_675 2_675
C21 C20 C19 64(10) . 2_675
N9 C20 C19 56(10) . 2_675
N8 C20 C19 88(10) 2_675 2_675
N7 C20 H20 159.2 2_675 .
C21 C20 H20 120.3 . .
N9 C20 H20 119.2 . .
N8 C20 H20 87.1 2_675 .
C19 C20 H20 175.4 2_675 .
N7 C21 C20 13(10) 2_675 .
N7 C21 C22 110(10) 2_675 .
C20 C21 C22 123(10) . .
N7 C21 C23 167(10) 2_675 2_675
C20 C21 C23 180(10) . 2_675
C22 C21 C23 57(3) . 2_675
N7 C21 C19 54(10) 2_675 2_675
C20 C21 C19 68(10) . 2_675
C22 C21 C19 56(3) . 2_675
C23 C21 C19 113(4) 2_675 2_675
N7 C21 H21 131.6 2_675 .
C20 C21 H21 118.2 . .
C22 C21 H21 118.8 . .
C23 C21 H21 61.6 2_675 .
C19 C21 H21 174.3 2_675 .
C23 C22 C23 180.000(8) 2_675 .
C23 C22 C21 65(3) 2_675 .
C23 C22 C21 115(3) . .
C23 C22 C21 115(3) 2_675 2_675
C23 C22 C21 65(3) . 2_675
C21 C22 C21 180(3) . 2_675
C23 C22 C19 44(3) 2_675 .
C23 C22 C19 136(3) . .
C21 C22 C19 109(3) . .
C21 C22 C19 71(3) 2_675 .
C23 C22 C19 136(3) 2_675 2_675
C23 C22 C19 44(3) . 2_675
C21 C22 C19 71(3) . 2_675
C21 C22 C19 109(3) 2_675 2_675
C19 C22 C19 180.000(9) . 2_675
C19 C23 C24 51(10) 2_675 .
C19 C23 C22 71(5) 2_675 .
C24 C23 C22 122(9) . .
C19 C23 C21 129(6) 2_675 2_675
C24 C23 C21 180(10) . 2_675
C22 C23 C21 58(3) . 2_675
C19 C23 C18 60(9) 2_675 2_675
C24 C23 C18 10(10) . 2_675
C22 C23 C18 132(10) . 2_675
C21 C23 C18 170(10) 2_675 2_675
C19 C23 H23 170.6 2_675 .
C24 C23 H23 119.5 . .
C22 C23 H23 118.4 . .
C21 C23 H23 60.4 2_675 .
C18 C23 H23 110.1 2_675 .
C18 C24 C19 170(10) 2_675 2_675
C18 C24 C23 123(10) 2_675 .
C19 C24 C23 49(9) 2_675 .
C18 C24 N9 115(10) 2_675 .
C19 C24 N9 73(10) 2_675 .
C23 C24 N9 122(10) . .
C18 C24 C17 69(10) 2_675 2_675
C19 C24 C17 119(10) 2_675 2_675
C23 C24 C17 168(10) . 2_675
N9 C24 C17 46(8) . 2_675
C18 C24 H24 7.7 2_675 .
C19 C24 H24 167.9 2_675 .
C23 C24 H24 118.7 . .
N9 C24 H24 119.3 . .
C17 C24 H24 73.0 2_675 .

loop_
_geom_bond_atom_site_label_1
_geom_bond_atom_site_label_2
_geom_bond_distance
_geom_bond_site_symmetry_2
Mo1 O8 1.659(9) .
Mo1 O5 1.873(10) .
Mo1 O7 1.876(12) .
Mo1 O6 1.901(11) .
Mo1 O13 1.922(11) 2_766
Mo1 O1 2.442(17) .
Mo2 O11 1.644(9) .
Mo2 O9 1.865(11) .
Mo2 O10 1.883(11) .
Mo2 O21 1.894(12) 2_766
Mo2 O5 1.913(10) .
Mo2 O4 2.464(18) .
Mo2 O3 2.483(15) 2_766
Mo3 O15 1.653(9) .
Mo3 O14 1.838(13) .
Mo3 O13 1.876(12) .
Mo3 O9 1.922(11) .
Mo3 O12 1.933(12) .
Mo3 O1 2.457(15) 2_766
Mo3 O4 2.523(18) .
Mo4 O18 1.633(10) .
Mo4 O12 1.851(11) .
Mo4 O7 1.893(11) 2_766
Mo4 O16 1.911(10) .
Mo4 O17 1.948(10) .
Mo4 O1 2.375(17) 2_766
Mo4 O2 2.547(17) .
Mo5 O20 1.652(10) .
Mo5 O19 1.870(10) .
Mo5 O16 1.891(9) .
Mo5 O6 1.897(10) .
Mo5 O10 1.920(10) .
Mo5 O3 2.391(16) 2_766
Mo5 O2 2.491(18) .
Mo6 O22 1.645(10) .
Mo6 O17 1.851(10) .
Mo6 O21 1.892(11) .
Mo6 O19 1.912(10) .
Mo6 O14 1.940(11) 2_766
Mo6 O4 2.411(18) 2_766
Mo6 O2 2.499(16) .
N1 C6 0.84(5) 2_777
N1 C5 0.89(4) 2_777
N1 C3 1.40(8) .
N1 N2 1.40(6) .
N1 C3 1.61(8) 2_777
N2 C5 0.99(4) 2_777
N2 C4 1.11(5) 2_777
N2 C6 1.37(6) 2_777
N2 C1 1.40(11) .
N2 N3 1.54(5) 2_777
N2 C7 1.77(7) 2_777
N2 C8 1.85(7) 2_777
N2 H2 0.8600 .
N3 C4 1.38(4) .
N3 C8 1.38(7) .
N3 N2 1.54(5) 2_777
N3 C1 1.66(7) 2_777
N3 H3 0.8600 .
N4 C15 0.72(4) 2_667
N4 C16 0.74(4) 2_667
N4 C11 1.4(2) .
N4 N5 1.44(6) .
N4 C14 1.77(9) 2_667
N4 N6 1.80(7) 2_667
N5 C16 0.74(5) 2_667
N5 N6 0.83(7) 2_667
N5 C9 1.39(7) .
N5 H5 0.8600 .
N6 C9 0.58(7) 2_667
N6 N5 0.83(7) 2_667
N6 C16 1.32(7) .
N6 C12 1.33(12) .
N6 C10 1.65(10) 2_667
N6 N4 1.80(7) 2_667
N6 H6 0.8600 .
N7 C20 0.3(5) 2_675
N7 N9 1.2(3) 2_675
N7 C21 1.4(4) 2_675
N7 N8 1.4(4) .
N7 C19 1.4(2) .
N8 N9 0.79(5) 2_675
N8 C17 1.41(9) .
N8 C20 1.5(4) 2_675
N8 H8 0.8600 .
N9 N8 0.79(5) 2_675
N9 C17 1.13(8) 2_675
N9 N7 1.2(3) 2_675
N9 C24 1.4(2) .
N9 C20 1.4(4) .
N9 C19 1.49(9) 2_675
N9 C18 1.5(3) 2_675
N9 H9 0.8600 .
O1 P1 1.610(16) .
O1 O2 1.76(2) 2_766
O1 Mo4 2.375(17) 2_766
O1 Mo3 2.457(15) 2_766
O2 P1 1.456(17) .
O2 O3 1.63(2) 2_766
O2 O4 1.65(2) 2_766
O2 O1 1.76(2) 2_766
O3 P1 1.523(16) .
O3 O2 1.63(2) 2_766
O3 O4 1.79(2) 2_766
O3 Mo5 2.391(16) 2_766
O3 Mo2 2.483(15) 2_766
O4 P1 1.540(17) .
O4 O2 1.65(2) 2_766
O4 O3 1.79(2) 2_766
O4 Mo6 2.411(18) 2_766
O7 Mo4 1.893(11) 2_766
O13 Mo1 1.922(11) 2_766
O14 Mo6 1.940(11) 2_766
O21 Mo2 1.894(12) 2_766
P1 O2 1.456(17) 2_766
P1 O3 1.523(16) 2_766
P1 O4 1.540(17) 2_766
P1 O1 1.610(16) 2_766
C1 C8 0.74(7) 2_777
C1 C7 0.76(6) 2_777
C1 C2 1.41(7) .
C1 N3 1.66(7) 2_777
C1 C6 1.68(9) 2_777
C1 H1A 0.9300 .
C2 C7 0.67(6) 2_777
C2 C3 1.41(9) .
C2 C6 1.48(11) 2_777
C2 C8 2.01(8) 2_777
C2 H2A 0.9300 .
C3 C3 0.81(7) 2_777
C3 C6 0.92(6) 2_777
C3 C6 1.49(8) .
C3 N1 1.61(8) 2_777
C3 C7 1.71(7) 2_777
C4 N2 1.11(5) 2_777
C4 C5 1.38(6) .
C4 H4A 0.9300 .
C5 N1 0.89(4) 2_777
C5 N2 0.99(4) 2_777
C5 C6 1.38(7) .
C5 H5A 0.9300 .
C6 N1 0.84(5) 2_777
C6 C3 0.92(6) 2_777
C6 N2 1.37(6) 2_777
C6 C7 1.38(8) .
C6 C2 1.48(11) 2_777
C6 C1 1.68(9) 2_777
C7 C2 0.67(6) 2_777
C7 C1 0.76(6) 2_777
C7 C8 1.38(7) .
C7 C3 1.71(7) 2_777
C7 N2 1.77(7) 2_777
C7 H7A 0.9300 .
C8 C1 0.74(7) 2_777
C8 N2 1.85(7) 2_777
C8 C2 2.01(8) 2_777
C8 H8A 0.9300 .
C9 N6 0.58(7) 2_667
C9 C12 1.00(11) 2_667
C9 C10 1.49(13) .
C9 C16 1.90(8) 2_667
C9 H9A 0.9300 .
C10 C12 0.62(6) 2_667
C10 C13 0.82(6) 2_667
C10 C11 1.4(2) .
C10 N6 1.65(10) 2_667
C10 C14 1.81(9) 2_667
C10 H10 0.9300 .
C11 C14 0.60(9) 2_667
C11 C15 1.2(2) 2_667
C11 C13 1.2(2) 2_667
C11 C14 1.48(6) .
C11 C12 1.87(18) 2_667
C11 C16 1.88(17) 2_667
C12 C10 0.62(6) 2_667
C12 C9 1.00(11) 2_667
C12 C13 1.43(6) .
C12 C11 1.87(18) 2_667
C12 H12 0.9300 .
C13 C10 0.82(6) 2_667
C13 C11 1.2(2) 2_667
C13 C14 1.37(14) .
C13 C14 1.95(8) 2_667
C13 H13 0.9300 .
C14 C11 0.60(9) 2_667
C14 C14 0.88(10) 2_667
C14 C15 1.31(14) .
C14 N4 1.77(9) 2_667
C14 C10 1.81(9) 2_667
C14 C15 1.86(9) 2_667
C14 C13 1.95(8) 2_667
C15 N4 0.72(4) 2_667
C15 C11 1.2(2) 2_667
C15 C16 1.46(6) .
C15 C14 1.86(9) 2_667
C15 H15 0.9300 .
C16 N5 0.74(5) 2_667
C16 N4 0.74(4) 2_667
C16 C11 1.88(18) 2_667
C16 C9 1.90(8) 2_667
C16 H16 0.9300 .
C17 N9 1.13(8) 2_675
C17 C18 1.4(3) .
C17 C24 1.5(2) 2_675
C17 H17 0.9300 .
C18 C24 0.3(3) 2_675
C18 C19 1.39(17) .
C18 N9 1.5(3) 2_675
C18 C23 1.6(2) 2_675
C18 H18 0.9300 .
C19 C23 1.06(6) 2_675
C19 C24 1.09(19) 2_675
C19 C22 1.45(7) .
C19 N9 1.49(9) 2_675
C19 C21 1.66(7) 2_675
C19 C20 1.7(3) 2_675
C20 N7 0.3(5) 2_675
C20 C21 1.4(4) .
C20 N8 1.5(4) 2_675
C20 C19 1.7(3) 2_675
C20 H20 0.9300 .
C21 N7 1.4(4) 2_675
C21 C22 1.40(5) .
C21 C23 1.50(7) 2_675
C21 C19 1.66(7) 2_675
C21 H21 0.9300 .
C22 C23 1.39(5) 2_675
C22 C23 1.39(5) .
C22 C21 1.40(5) 2_675
C22 C19 1.45(7) 2_675
C23 C19 1.06(6) 2_675
C23 C24 1.4(2) .
C23 C21 1.50(7) 2_675
C23 C18 1.6(2) 2_675
C23 H23 0.9300 .
C24 C18 0.3(3) 2_675
C24 C19 1.09(19) 2_675
C24 C17 1.5(2) 2_675
C24 H24 0.9300 .

loop_
_geom_torsion_atom_site_label_1
_geom_torsion_atom_site_label_2
_geom_torsion_atom_site_label_3
_geom_torsion_atom_site_label_4
_geom_torsion
_geom_torsion_site_symmetry_1
_geom_torsion_site_symmetry_2
_geom_torsion_site_symmetry_3
_geom_torsion_site_symmetry_4
C6 N1 N2 C5 -141(7) 2_777 . . 2_777
C3 N1 N2 C5 -155(6) . . . 2_777
C3 N1 N2 C5 -145(7) 2_777 . . 2_777
C6 N1 N2 C4 -150(5) 2_777 . . 2_777
C5 N1 N2 C4 -9(5) 2_777 . . 2_777
C3 N1 N2 C4 -163(4) . . . 2_777
C3 N1 N2 C4 -154(5) 2_777 . . 2_777
C5 N1 N2 C6 141(7) 2_777 . . 2_777
C3 N1 N2 C6 -13(4) . . . 2_777
C3 N1 N2 C6 -4(4) 2_777 . . 2_777
C6 N1 N2 C1 13(6) 2_777 . . .
C5 N1 N2 C1 155(6) 2_777 . . .
C3 N1 N2 C1 0(5) . . . .
C3 N1 N2 C1 9(6) 2_777 . . .
C6 N1 N2 N3 -54(31) 2_777 . . 2_777
C5 N1 N2 N3 88(30) 2_777 . . 2_777
C3 N1 N2 N3 -67(31) . . . 2_777
C3 N1 N2 N3 -58(32) 2_777 . . 2_777
C6 N1 N2 C7 10(5) 2_777 . . 2_777
C5 N1 N2 C7 151(5) 2_777 . . 2_777
C3 N1 N2 C7 -4(4) . . . 2_777
C3 N1 N2 C7 6(5) 2_777 . . 2_777
C6 N1 N2 C8 9(6) 2_777 . . 2_777
C5 N1 N2 C8 150(6) 2_777 . . 2_777
C3 N1 N2 C8 -5(5) . . . 2_777
C3 N1 N2 C8 4(7) 2_777 . . 2_777
C15 N4 N5 C16 -151(31) 2_667 . . 2_667
C11 N4 N5 C16 -162(22) . . . 2_667
C14 N4 N5 C16 -162(21) 2_667 . . 2_667
N6 N4 N5 C16 -160(21) 2_667 . . 2_667
C15 N4 N5 N6 9(25) 2_667 . . 2_667
C16 N4 N5 N6 160(21) 2_667 . . 2_667
C11 N4 N5 N6 -2(9) . . . 2_667
C14 N4 N5 N6 -2(7) 2_667 . . 2_667
C15 N4 N5 C9 11(27) 2_667 . . .
C16 N4 N5 C9 162(23) 2_667 . . .
C11 N4 N5 C9 0(10) . . . .
C14 N4 N5 C9 0(9) 2_667 . . .
N6 N4 N5 C9 2(8) 2_667 . . .
C20 N7 N8 N9 173(100) 2_675 . . 2_675
C21 N7 N8 N9 47(100) 2_675 . . 2_675
C19 N7 N8 N9 -1(11) . . . 2_675
C20 N7 N8 C17 173(100) 2_675 . . .
N9 N7 N8 C17 0(13) 2_675 . . .
C21 N7 N8 C17 48(100) 2_675 . . .
C19 N7 N8 C17 0(21) . . . .
N9 N7 N8 C20 -173(100) 2_675 . . 2_675
C21 N7 N8 C20 -126(100) 2_675 . . 2_675
C19 N7 N8 C20 -174(100) . . . 2_675
O8 Mo1 O1 P1 178.4(9) . . . .
O5 Mo1 O1 P1 -45.3(9) . . . .
O7 Mo1 O1 P1 -132.4(11) . . . .
O6 Mo1 O1 P1 43.6(9) . . . .
O13 Mo1 O1 P1 127.2(11) 2_766 . . .
O8 Mo1 O1 O2 -118.0(15) . . . 2_766
O5 Mo1 O1 O2 18.3(14) . . . 2_766
O7 Mo1 O1 O2 -68.8(13) . . . 2_766
O6 Mo1 O1 O2 107.2(13) . . . 2_766
O13 Mo1 O1 O2 -169.2(15) 2_766 . . 2_766
O8 Mo1 O1 Mo4 -44.7(14) . . . 2_766
O5 Mo1 O1 Mo4 91.6(5) . . . 2_766
O7 Mo1 O1 Mo4 4.5(5) . . . 2_766
O6 Mo1 O1 Mo4 -179.4(5) . . . 2_766
O13 Mo1 O1 Mo4 -95.9(7) 2_766 . . 2_766
O8 Mo1 O1 Mo3 50.2(14) . . . 2_766
O5 Mo1 O1 Mo3 -173.4(5) . . . 2_766
O7 Mo1 O1 Mo3 99.5(6) . . . 2_766
O6 Mo1 O1 Mo3 -84.5(5) . . . 2_766
O13 Mo1 O1 Mo3 -1.0(5) 2_766 . . 2_766
O20 Mo5 O2 P1 178.6(13) . . . .
O19 Mo5 O2 P1 -131.6(12) . . . .
O16 Mo5 O2 P1 128.7(12) . . . .
O6 Mo5 O2 P1 -43.5(11) . . . .
O10 Mo5 O2 P1 43.9(11) . . . .
O3 Mo5 O2 P1 2.1(8) 2_766 . . .
O20 Mo5 O2 O3 176.5(16) . . . 2_766
O19 Mo5 O2 O3 -133.7(9) . . . 2_766
O16 Mo5 O2 O3 126.6(9) . . . 2_766
O6 Mo5 O2 O3 -45.6(8) . . . 2_766
O10 Mo5 O2 O3 41.8(8) . . . 2_766
O20 Mo5 O2 O4 -103(2) . . . 2_766
O19 Mo5 O2 O4 -53.1(13) . . . 2_766
O16 Mo5 O2 O4 -152.9(15) . . . 2_766
O6 Mo5 O2 O4 34.9(14) . . . 2_766
O10 Mo5 O2 O4 122.3(14) . . . 2_766
O3 Mo5 O2 O4 80.5(15) 2_766 . . 2_766
O20 Mo5 O2 O1 100(2) . . . 2_766
O19 Mo5 O2 O1 150.4(14) . . . 2_766
O16 Mo5 O2 O1 50.6(12) . . . 2_766
O6 Mo5 O2 O1 -121.6(13) . . . 2_766
O10 Mo5 O2 O1 -34.2(13) . . . 2_766
O3 Mo5 O2 O1 -76.0(13) 2_766 . . 2_766
O20 Mo5 O2 Mo6 -44.2(19) . . . .
O19 Mo5 O2 Mo6 5.7(4) . . . .
O16 Mo5 O2 Mo6 -94.1(5) . . . .
O6 Mo5 O2 Mo6 93.8(5) . . . .
O10 Mo5 O2 Mo6 -178.8(5) . . . .
O3 Mo5 O2 Mo6 139.4(10) 2_766 . . .
O20 Mo5 O2 Mo4 45.7(19) . . . .
O19 Mo5 O2 Mo4 95.6(5) . . . .
O16 Mo5 O2 Mo4 -4.2(4) . . . .
O6 Mo5 O2 Mo4 -176.3(4) . . . .
O10 Mo5 O2 Mo4 -88.9(5) . . . .
O3 Mo5 O2 Mo4 -130.7(9) 2_766 . . .
O22 Mo6 O2 P1 176.8(16) . . . .
O17 Mo6 O2 P1 -127.9(13) . . . .
O21 Mo6 O2 P1 -39.3(12) . . . .
O19 Mo6 O2 P1 131.3(13) . . . .
O14 Mo6 O2 P1 46.4(11) 2_766 . . .
O4 Mo6 O2 P1 0.2(9) 2_766 . . .
O22 Mo6 O2 O3 97(2) . . . 2_766
O17 Mo6 O2 O3 152.3(16) . . . 2_766
O21 Mo6 O2 O3 -119.1(15) . . . 2_766
O19 Mo6 O2 O3 51.6(14) . . . 2_766
O14 Mo6 O2 O3 -33.4(15) 2_766 . . 2_766
O4 Mo6 O2 O3 -79.5(16) 2_766 . . 2_766
O22 Mo6 O2 O4 176.6(19) . . . 2_766
O17 Mo6 O2 O4 -128.1(10) . . . 2_766
O21 Mo6 O2 O4 -39.5(9) . . . 2_766
O19 Mo6 O2 O4 131.1(10) . . . 2_766
O14 Mo6 O2 O4 46.1(9) 2_766 . . 2_766
O22 Mo6 O2 O1 -106(2) . . . 2_766
O17 Mo6 O2 O1 -51.0(12) . . . 2_766
O21 Mo6 O2 O1 37.6(13) . . . 2_766
O19 Mo6 O2 O1 -151.8(14) . . . 2_766
O14 Mo6 O2 O1 123.3(13) 2_766 . . 2_766
O4 Mo6 O2 O1 77.1(14) 2_766 . . 2_766
O22 Mo6 O2 Mo5 40(2) . . . .
O17 Mo6 O2 Mo5 95.1(6) . . . .
O21 Mo6 O2 Mo5 -176.3(5) . . . .
O19 Mo6 O2 Mo5 -5.6(4) . . . .
O14 Mo6 O2 Mo5 -90.6(5) 2_766 . . .
O4 Mo6 O2 Mo5 -136.7(10) 2_766 . . .
O22 Mo6 O2 Mo4 -50(2) . . . .
O17 Mo6 O2 Mo4 4.9(4) . . . .
O21 Mo6 O2 Mo4 93.5(5) . . . .
O19 Mo6 O2 Mo4 -95.8(6) . . . .
O14 Mo6 O2 Mo4 179.2(5) 2_766 . . .
O4 Mo6 O2 Mo4 133.1(10) 2_766 . . .
O18 Mo4 O2 P1 175.4(13) . . . .
O12 Mo4 O2 P1 -42.0(11) . . . .
O7 Mo4 O2 P1 46.2(11) 2_766 . . .
O16 Mo4 O2 P1 -130.7(12) . . . .
O17 Mo4 O2 P1 130.4(12) . . . .
O1 Mo4 O2 P1 1.7(8) 2_766 . . .
O18 Mo4 O2 O3 -110.9(18) . . . 2_766
O12 Mo4 O2 O3 31.7(13) . . . 2_766
O7 Mo4 O2 O3 119.9(13) 2_766 . . 2_766
O16 Mo4 O2 O3 -57.0(12) . . . 2_766
O17 Mo4 O2 O3 -155.9(15) . . . 2_766
O1 Mo4 O2 O3 75.4(13) 2_766 . . 2_766
O18 Mo4 O2 O4 101(2) . . . 2_766
O12 Mo4 O2 O4 -116.8(13) . . . 2_766
O7 Mo4 O2 O4 -28.6(13) 2_766 . . 2_766
O16 Mo4 O2 O4 154.5(14) . . . 2_766
O17 Mo4 O2 O4 55.6(12) . . . 2_766
O1 Mo4 O2 O4 -73.1(14) 2_766 . . 2_766
O18 Mo4 O2 O1 173.7(15) . . . 2_766
O12 Mo4 O2 O1 -43.7(8) . . . 2_766
O7 Mo4 O2 O1 44.5(8) 2_766 . . 2_766
O16 Mo4 O2 O1 -132.3(9) . . . 2_766
O17 Mo4 O2 O1 128.7(9) . . . 2_766
O18 Mo4 O2 Mo5 -49.8(18) . . . .
O12 Mo4 O2 Mo5 92.8(5) . . . .
O7 Mo4 O2 Mo5 -179.0(5) 2_766 . . .
O16 Mo4 O2 Mo5 4.2(4) . . . .
O17 Mo4 O2 Mo5 -94.8(5) . . . .
O1 Mo4 O2 Mo5 136.5(9) 2_766 . . .
O18 Mo4 O2 Mo6 40.2(19) . . . .
O12 Mo4 O2 Mo6 -177.2(5) . . . .
O7 Mo4 O2 Mo6 -89.0(5) 2_766 . . .
O16 Mo4 O2 Mo6 94.2(6) . . . .
O17 Mo4 O2 Mo6 -4.8(4) . . . .
O1 Mo4 O2 Mo6 -133.5(10) 2_766 . . .
O11 Mo2 O4 P1 175.6(11) . . . .
O9 Mo2 O4 P1 -122.2(13) . . . .
O10 Mo2 O4 P1 -35.6(12) . . . .
O21 Mo2 O4 P1 136.2(13) 2_766 . . .
O5 Mo2 O4 P1 51.7(11) . . . .
O3 Mo2 O4 P1 0.8(8) 2_766 . . .
O11 Mo2 O4 O2 104(2) . . . 2_766
O9 Mo2 O4 O2 166.5(18) . . . 2_766
O10 Mo2 O4 O2 -106.9(16) . . . 2_766
O21 Mo2 O4 O2 64.9(16) 2_766 . . 2_766
O5 Mo2 O4 O2 -19.6(16) . . . 2_766
O3 Mo2 O4 O2 -70.5(16) 2_766 . . 2_766
O11 Mo2 O4 O3 174.9(14) . . . 2_766
O9 Mo2 O4 O3 -122.9(9) . . . 2_766
O10 Mo2 O4 O3 -36.3(8) . . . 2_766
O21 Mo2 O4 O3 135.5(9) 2_766 . . 2_766
O5 Mo2 O4 O3 50.9(8) . . . 2_766
O11 Mo2 O4 Mo6 34.7(18) . . . 2_766
O9 Mo2 O4 Mo6 96.9(7) . . . 2_766
O10 Mo2 O4 Mo6 -176.5(5) . . . 2_766
O21 Mo2 O4 Mo6 -4.7(4) 2_766 . . 2_766
O5 Mo2 O4 Mo6 -89.2(5) . . . 2_766
O3 Mo2 O4 Mo6 -140.2(10) 2_766 . . 2_766
O11 Mo2 O4 Mo3 -57.4(17) . . . .
O9 Mo2 O4 Mo3 4.8(5) . . . .
O10 Mo2 O4 Mo3 91.3(5) . . . .
O21 Mo2 O4 Mo3 -96.8(6) 2_766 . . .
O5 Mo2 O4 Mo3 178.6(5) . . . .
O3 Mo2 O4 Mo3 127.7(9) 2_766 . . .
O15 Mo3 O4 P1 176.7(11) . . . .
O14 Mo3 O4 P1 -132.2(12) . . . .
O13 Mo3 O4 P1 -43.0(11) . . . .
O9 Mo3 O4 P1 125.0(12) . . . .
O12 Mo3 O4 P1 43.1(11) . . . .
O1 Mo3 O4 P1 1.3(8) 2_766 . . .
O15 Mo3 O4 O2 -117.3(17) . . . 2_766
O14 Mo3 O4 O2 -66.2(13) . . . 2_766
O13 Mo3 O4 O2 23.0(14) . . . 2_766
O9 Mo3 O4 O2 -169.0(15) . . . 2_766
O12 Mo3 O4 O2 109.1(13) . . . 2_766
O1 Mo3 O4 O2 67.4(14) 2_766 . . 2_766
O15 Mo3 O4 O3 112.1(17) . . . 2_766
O14 Mo3 O4 O3 163.1(14) . . . 2_766
O13 Mo3 O4 O3 -107.7(12) . . . 2_766
O9 Mo3 O4 O3 60.4(12) . . . 2_766
O12 Mo3 O4 O3 -21.5(12) . . . 2_766
O1 Mo3 O4 O3 -63.3(12) 2_766 . . 2_766
O15 Mo3 O4 Mo6 -47.3(18) . . . 2_766
O14 Mo3 O4 Mo6 3.7(5) . . . 2_766
O13 Mo3 O4 Mo6 92.9(6) . . . 2_766
O9 Mo3 O4 Mo6 -99.0(7) . . . 2_766
O12 Mo3 O4 Mo6 179.1(5) . . . 2_766
O1 Mo3 O4 Mo6 137.3(10) 2_766 . . 2_766
O15 Mo3 O4 Mo2 47.0(17) . . . .
O14 Mo3 O4 Mo2 98.0(6) . . . .
O13 Mo3 O4 Mo2 -172.7(5) . . . .
O9 Mo3 O4 Mo2 -4.7(5) . . . .
O12 Mo3 O4 Mo2 -86.6(5) . . . .
O1 Mo3 O4 Mo2 -128.4(9) 2_766 . . .
O8 Mo1 O5 Mo2 -155.4(9) . . . .
O7 Mo1 O5 Mo2 102.7(10) . . . .
O6 Mo1 O5 Mo2 -53.7(10) . . . .
O13 Mo1 O5 Mo2 23.5(19) 2_766 . . .
O1 Mo1 O5 Mo2 41.2(10) . . . .
O11 Mo2 O5 Mo1 157.3(9) . . . .
O9 Mo2 O5 Mo1 -27.8(18) . . . .
O10 Mo2 O5 Mo1 54.3(10) . . . .
O21 Mo2 O5 Mo1 -102.8(10) 2_766 . . .
O4 Mo2 O5 Mo1 -41.8(10) . . . .
O3 Mo2 O5 Mo1 -6.9(9) 2_766 . . .
O20 Mo5 O6 Mo1 -154.0(9) . . . .
O19 Mo5 O6 Mo1 104.5(9) . . . .
O16 Mo5 O6 Mo1 20.2(17) . . . .
O10 Mo5 O6 Mo1 -53.6(9) . . . .
O3 Mo5 O6 Mo1 9.3(8) 2_766 . . .
O2 Mo5 O6 Mo1 38.7(9) . . . .
O8 Mo1 O6 Mo5 156.0(9) . . . .
O5 Mo1 O6 Mo5 53.5(9) . . . .
O7 Mo1 O6 Mo5 -32.3(17) . . . .
O13 Mo1 O6 Mo5 -104.3(9) 2_766 . . .
O1 Mo1 O6 Mo5 -41.1(9) . . . .
O8 Mo1 O7 Mo4 152.8(11) . . . 2_766
O5 Mo1 O7 Mo4 -104.4(11) . . . 2_766
O6 Mo1 O7 Mo4 -18.8(19) . . . 2_766
O13 Mo1 O7 Mo4 53.2(11) 2_766 . . 2_766
O1 Mo1 O7 Mo4 -8.9(9) . . . 2_766
O11 Mo2 O9 Mo3 149.9(11) . . . .
O10 Mo2 O9 Mo3 -106.6(12) . . . .
O21 Mo2 O9 Mo3 49.6(12) 2_766 . . .
O5 Mo2 O9 Mo3 -25(2) . . . .
O4 Mo2 O9 Mo3 -9.6(10) . . . .
O3 Mo2 O9 Mo3 -44.0(12) 2_766 . . .
O15 Mo3 O9 Mo2 -153.1(11) . . . .
O14 Mo3 O9 Mo2 -50.8(12) . . . .
O13 Mo3 O9 Mo2 40(2) . . . .
O12 Mo3 O9 Mo2 106.6(12) . . . .
O1 Mo3 O9 Mo2 45.8(12) 2_766 . . .
O4 Mo3 O9 Mo2 9.5(10) . . . .
O11 Mo2 O10 Mo5 -156.6(9) . . . .
O9 Mo2 O10 Mo5 100.8(9) . . . .
O21 Mo2 O10 Mo5 17.4(18) 2_766 . . .
O5 Mo2 O10 Mo5 -55.7(9) . . . .
O4 Mo2 O10 Mo5 35.3(10) . . . .
O3 Mo2 O10 Mo5 8.6(8) 2_766 . . .
O20 Mo5 O10 Mo2 157.0(9) . . . .
O19 Mo5 O10 Mo2 -25.4(18) . . . .
O16 Mo5 O10 Mo2 -101.7(9) . . . .
O6 Mo5 O10 Mo2 56.1(9) . . . .
O3 Mo5 O10 Mo2 -8.8(8) 2_766 . . .
O2 Mo5 O10 Mo2 -36.5(10) . . . .
O18 Mo4 O12 Mo3 -153.5(11) . . . .
O7 Mo4 O12 Mo3 -52.5(11) 2_766 . . .
O16 Mo4 O12 Mo3 102.7(11) . . . .
O17 Mo4 O12 Mo3 21.9(19) . . . .
O1 Mo4 O12 Mo3 8.0(10) 2_766 . . .
O2 Mo4 O12 Mo3 38.7(11) . . . .
O15 Mo3 O12 Mo4 155.4(11) . . . .
O14 Mo3 O12 Mo4 -30(2) . . . .
O13 Mo3 O12 Mo4 54.6(11) . . . .
O9 Mo3 O12 Mo4 -103.7(11) . . . .
O1 Mo3 O12 Mo4 -7.9(10) 2_766 . . .
O4 Mo3 O12 Mo4 -40.6(12) . . . .
O15 Mo3 O13 Mo1 -158.5(12) . . . 2_766
O14 Mo3 O13 Mo1 98.6(12) . . . 2_766
O9 Mo3 O13 Mo1 8(2) . . . 2_766
O12 Mo3 O13 Mo1 -58.0(12) . . . 2_766
O1 Mo3 O13 Mo1 2.0(10) 2_766 . . 2_766
O4 Mo3 O13 Mo1 35.6(13) . . . 2_766
O15 Mo3 O14 Mo6 155.5(10) . . . 2_766
O13 Mo3 O14 Mo6 -102.4(11) . . . 2_766
O9 Mo3 O14 Mo6 53.8(11) . . . 2_766
O12 Mo3 O14 Mo6 -19(2) . . . 2_766
O1 Mo3 O14 Mo6 -38.4(11) 2_766 . . 2_766
O4 Mo3 O14 Mo6 -7.2(10) . . . 2_766
O20 Mo5 O16 Mo4 -156.8(9) . . . .
O19 Mo5 O16 Mo4 -55.5(9) . . . .
O6 Mo5 O16 Mo4 28.9(17) . . . .
O10 Mo5 O16 Mo4 103.0(9) . . . .
O3 Mo5 O16 Mo4 38.9(9) 2_766 . . .
O2 Mo5 O16 Mo4 8.6(8) . . . .
O18 Mo4 O16 Mo5 155.1(9) . . . .
O12 Mo4 O16 Mo5 -101.9(10) . . . .
O7 Mo4 O16 Mo5 -16.1(17) 2_766 . . .
O17 Mo4 O16 Mo5 54.2(9) . . . .
O1 Mo4 O16 Mo5 -38.0(10) 2_766 . . .
O2 Mo4 O16 Mo5 -8.5(8) . . . .
O22 Mo6 O17 Mo4 155.4(9) . . . .
O21 Mo6 O17 Mo4 -102.2(9) . . . .
O19 Mo6 O17 Mo4 53.1(9) . . . .
O14 Mo6 O17 Mo4 -24.1(17) 2_766 . . .
O4 Mo6 O17 Mo4 -39.9(10) 2_766 . . .
O2 Mo6 O17 Mo4 -10.0(8) . . . .
O18 Mo4 O17 Mo6 -155.8(9) . . . .
O12 Mo4 O17 Mo6 28.8(17) . . . .
O7 Mo4 O17 Mo6 103.7(10) 2_766 . . .
O16 Mo4 O17 Mo6 -52.9(9) . . . .
O1 Mo4 O17 Mo6 41.2(10) 2_766 . . .
O2 Mo4 O17 Mo6 10.0(8) . . . .
O20 Mo5 O19 Mo6 154.2(9) . . . .
O16 Mo5 O19 Mo6 52.6(9) . . . .
O6 Mo5 O19 Mo6 -104.5(9) . . . .
O10 Mo5 O19 Mo6 -23.4(17) . . . .
O3 Mo5 O19 Mo6 -38.3(9) 2_766 . . .
O2 Mo5 O19 Mo6 -11.2(8) . . . .
O22 Mo6 O19 Mo5 -156.3(9) . . . .
O17 Mo6 O19 Mo5 -52.6(9) . . . .
O21 Mo6 O19 Mo5 34.1(16) . . . .
O14 Mo6 O19 Mo5 103.7(9) 2_766 . . .
O4 Mo6 O19 Mo5 39.8(9) 2_766 . . .
O2 Mo6 O19 Mo5 11.2(8) . . . .
O22 Mo6 O21 Mo2 -153.5(11) . . . 2_766
O17 Mo6 O21 Mo2 102.8(10) . . . 2_766
O19 Mo6 O21 Mo2 16.2(18) . . . 2_766
O14 Mo6 O21 Mo2 -53.5(11) 2_766 . . 2_766
O4 Mo6 O21 Mo2 9.8(10) 2_766 . . 2_766
O2 Mo6 O21 Mo2 36.8(11) . . . 2_766
O3 O2 P1 O2 25(100) 2_766 . . 2_766
O4 O2 P1 O2 -99(100) 2_766 . . 2_766
O1 O2 P1 O2 144(100) 2_766 . . 2_766
Mo5 O2 P1 O2 23(100) . . . 2_766
Mo6 O2 P1 O2 -99(100) . . . 2_766
Mo4 O2 P1 O2 142(100) . . . 2_766
O3 O2 P1 O3 180.000(4) 2_766 . . .
O4 O2 P1 O3 55.5(11) 2_766 . . .
O1 O2 P1 O3 -61.8(10) 2_766 . . .
Mo5 O2 P1 O3 177.7(9) . . . .
Mo6 O2 P1 O3 55.3(13) . . . .
Mo4 O2 P1 O3 -63.5(12) . . . .
O4 O2 P1 O3 -124.5(11) 2_766 . . 2_766
O1 O2 P1 O3 118.2(10) 2_766 . . 2_766
Mo5 O2 P1 O3 -2.3(9) . . . 2_766
Mo6 O2 P1 O3 -124.7(13) . . . 2_766
Mo4 O2 P1 O3 116.5(12) . . . 2_766
O3 O2 P1 O4 -55.5(11) 2_766 . . .
O4 O2 P1 O4 180.000(2) 2_766 . . .
O1 O2 P1 O4 62.7(11) 2_766 . . .
Mo5 O2 P1 O4 -57.8(13) . . . .
Mo6 O2 P1 O4 179.7(10) . . . .
Mo4 O2 P1 O4 61.0(13) . . . .
O3 O2 P1 O4 124.5(11) 2_766 . . 2_766
O1 O2 P1 O4 -117.3(11) 2_766 . . 2_766
Mo5 O2 P1 O4 122.2(13) . . . 2_766
Mo6 O2 P1 O4 -0.3(10) . . . 2_766
Mo4 O2 P1 O4 -119.0(13) . . . 2_766
O3 O2 P1 O1 -118.2(10) 2_766 . . 2_766
O4 O2 P1 O1 117.3(11) 2_766 . . 2_766
Mo5 O2 P1 O1 -120.5(12) . . . 2_766
Mo6 O2 P1 O1 117.0(13) . . . 2_766
Mo4 O2 P1 O1 -1.8(9) . . . 2_766
O3 O2 P1 O1 61.8(10) 2_766 . . .
O4 O2 P1 O1 -62.7(11) 2_766 . . .
O1 O2 P1 O1 180.000(8) 2_766 . . .
Mo5 O2 P1 O1 59.5(12) . . . .
Mo6 O2 P1 O1 -63.0(13) . . . .
Mo4 O2 P1 O1 178.2(9) . . . .
O2 O3 P1 O2 180.000(5) 2_766 . . .
O4 O3 P1 O2 -53.2(11) 2_766 . . .
Mo5 O3 P1 O2 177.6(9) 2_766 . . .
Mo2 O3 P1 O2 -54.0(12) 2_766 . . .
O4 O3 P1 O2 126.8(11) 2_766 . . 2_766
Mo5 O3 P1 O2 -2.4(9) 2_766 . . 2_766
Mo2 O3 P1 O2 126.0(12) 2_766 . . 2_766
O2 O3 P1 O3 -171(100) 2_766 . . 2_766
O4 O3 P1 O3 -44(100) 2_766 . . 2_766
Mo5 O3 P1 O3 -173(100) 2_766 . . 2_766
Mo2 O3 P1 O3 -45(100) 2_766 . . 2_766
O2 O3 P1 O4 53.2(11) 2_766 . . .
O4 O3 P1 O4 180.000(6) 2_766 . . .
Mo5 O3 P1 O4 50.7(13) 2_766 . . .
Mo2 O3 P1 O4 179.1(9) 2_766 . . .
O2 O3 P1 O4 -126.8(11) 2_766 . . 2_766
Mo5 O3 P1 O4 -129.3(13) 2_766 . . 2_766
Mo2 O3 P1 O4 -0.9(9) 2_766 . . 2_766
O2 O3 P1 O1 121.0(10) 2_766 . . 2_766
O4 O3 P1 O1 -112.1(10) 2_766 . . 2_766
Mo5 O3 P1 O1 118.6(11) 2_766 . . 2_766
Mo2 O3 P1 O1 -113.0(11) 2_766 . . 2_766
O2 O3 P1 O1 -59.0(10) 2_766 . . .
O4 O3 P1 O1 67.9(10) 2_766 . . .
Mo5 O3 P1 O1 -61.4(11) 2_766 . . .
Mo2 O3 P1 O1 67.0(11) 2_766 . . .
O2 O4 P1 O2 180.000(3) 2_766 . . .
O3 O4 P1 O2 52.8(11) 2_766 . . .
Mo6 O4 P1 O2 179.7(10) 2_766 . . .
Mo2 O4 P1 O2 51.9(13) . . . .
Mo3 O4 P1 O2 -61.1(13) . . . .
O3 O4 P1 O2 -127.2(11) 2_766 . . 2_766
Mo6 O4 P1 O2 -0.3(10) 2_766 . . 2_766
Mo2 O4 P1 O2 -128.1(13) . . . 2_766
Mo3 O4 P1 O2 118.9(13) . . . 2_766
O2 O4 P1 O3 -52.8(11) 2_766 . . .
O3 O4 P1 O3 180.000(6) 2_766 . . .
Mo6 O4 P1 O3 -53.1(13) 2_766 . . .
Mo2 O4 P1 O3 179.1(9) . . . .
Mo3 O4 P1 O3 66.1(12) . . . .
O2 O4 P1 O3 127.2(11) 2_766 . . 2_766
Mo6 O4 P1 O3 126.9(13) 2_766 . . 2_766
Mo2 O4 P1 O3 -0.9(9) . . . 2_766
Mo3 O4 P1 O3 -113.9(12) . . . 2_766
O2 O4 P1 O4 161(100) 2_766 . . 2_766
O3 O4 P1 O4 34(100) 2_766 . . 2_766
Mo6 O4 P1 O4 161(100) 2_766 . . 2_766
Mo2 O4 P1 O4 33(100) . . . 2_766
Mo3 O4 P1 O4 -80(100) . . . 2_766
O2 O4 P1 O1 -120.4(10) 2_766 . . 2_766
O3 O4 P1 O1 112.4(10) 2_766 . . 2_766
Mo6 O4 P1 O1 -120.6(13) 2_766 . . 2_766
Mo2 O4 P1 O1 111.5(12) . . . 2_766
Mo3 O4 P1 O1 -1.5(9) . . . 2_766
O2 O4 P1 O1 59.6(10) 2_766 . . .
O3 O4 P1 O1 -67.6(9) 2_766 . . .
Mo6 O4 P1 O1 59.4(13) 2_766 . . .
Mo2 O4 P1 O1 -68.5(12) . . . .
Mo3 O4 P1 O1 178.5(9) . . . .
O2 O1 P1 O2 180.000(8) 2_766 . . .
Mo4 O1 P1 O2 178.1(10) 2_766 . . .
Mo1 O1 P1 O2 -58.7(11) . . . .
Mo3 O1 P1 O2 56.3(12) 2_766 . . .
Mo4 O1 P1 O2 -1.9(10) 2_766 . . 2_766
Mo1 O1 P1 O2 121.3(11) . . . 2_766
Mo3 O1 P1 O2 -123.7(12) 2_766 . . 2_766
O2 O1 P1 O3 56.8(10) 2_766 . . .
Mo4 O1 P1 O3 54.9(11) 2_766 . . .
Mo1 O1 P1 O3 178.1(8) . . . .
Mo3 O1 P1 O3 -66.9(11) 2_766 . . .
O2 O1 P1 O3 -123.2(10) 2_766 . . 2_766
Mo4 O1 P1 O3 -125.1(11) 2_766 . . 2_766
Mo1 O1 P1 O3 -1.9(8) . . . 2_766
Mo3 O1 P1 O3 113.1(11) 2_766 . . 2_766
O2 O1 P1 O4 -57.9(10) 2_766 . . .
Mo4 O1 P1 O4 -59.8(12) 2_766 . . .
Mo1 O1 P1 O4 63.5(11) . . . .
Mo3 O1 P1 O4 178.4(10) 2_766 . . .
O2 O1 P1 O4 122.1(10) 2_766 . . 2_766
Mo4 O1 P1 O4 120.2(12) 2_766 . . 2_766
Mo1 O1 P1 O4 -116.5(11) . . . 2_766
Mo3 O1 P1 O4 -1.6(10) 2_766 . . 2_766
O2 O1 P1 O1 -82(100) 2_766 . . 2_766
Mo4 O1 P1 O1 -84(100) 2_766 . . 2_766
Mo1 O1 P1 O1 40(100) . . . 2_766
Mo3 O1 P1 O1 155(100) 2_766 . . 2_766
C5 N2 C1 C8 -144(10) 2_777 . . 2_777
C4 N2 C1 C8 -8(12) 2_777 . . 2_777
C6 N2 C1 C8 -162(11) 2_777 . . 2_777
N1 N2 C1 C8 -170(9) . . . 2_777
N3 N2 C1 C8 2(9) 2_777 . . 2_777
C7 N2 C1 C8 -161(17) 2_777 . . 2_777
C5 N2 C1 C7 17(13) 2_777 . . 2_777
C4 N2 C1 C7 153(8) 2_777 . . 2_777
C6 N2 C1 C7 -1(8) 2_777 . . 2_777
N1 N2 C1 C7 -9(10) . . . 2_777
N3 N2 C1 C7 163(9) 2_777 . . 2_777
C8 N2 C1 C7 161(17) 2_777 . . 2_777
C5 N2 C1 C2 26(11) 2_777 . . .
C4 N2 C1 C2 162(6) 2_777 . . .
C6 N2 C1 C2 8(5) 2_777 . . .
N1 N2 C1 C2 0(7) . . . .
N3 N2 C1 C2 172(7) 2_777 . . .
C7 N2 C1 C2 9(8) 2_777 . . .
C8 N2 C1 C2 170(14) 2_777 . . .
C5 N2 C1 N3 -146(7) 2_777 . . 2_777
C4 N2 C1 N3 -10(5) 2_777 . . 2_777
C6 N2 C1 N3 -164(3) 2_777 . . 2_777
N1 N2 C1 N3 -172(3) . . . 2_777
C7 N2 C1 N3 -163(9) 2_777 . . 2_777
C8 N2 C1 N3 -2(9) 2_777 . . 2_777
C5 N2 C1 C6 18(7) 2_777 . . 2_777
C4 N2 C1 C6 154(5) 2_777 . . 2_777
N1 N2 C1 C6 -8(3) . . . 2_777
N3 N2 C1 C6 164(3) 2_777 . . 2_777
C7 N2 C1 C6 1(8) 2_777 . . 2_777
C8 N2 C1 C6 162(11) 2_777 . . 2_777
C8 C1 C2 C7 86(50) 2_777 . . 2_777
N2 C1 C2 C7 -81(48) . . . 2_777
N3 C1 C2 C7 -52(59) 2_777 . . 2_777
C6 C1 C2 C7 -73(48) 2_777 . . 2_777
C8 C1 C2 C3 166(12) 2_777 . . .
C7 C1 C2 C3 81(48) 2_777 . . .
N2 C1 C2 C3 0(8) . . . .
N3 C1 C2 C3 29(37) 2_777 . . .
C6 C1 C2 C3 8(4) 2_777 . . .
C8 C1 C2 C6 159(14) 2_777 . . 2_777
C7 C1 C2 C6 73(47) 2_777 . . 2_777
N2 C1 C2 C6 -8(5) . . . 2_777
N3 C1 C2 C6 21(34) 2_777 . . 2_777
C7 C1 C2 C8 -86(50) 2_777 . . 2_777
N2 C1 C2 C8 -166(17) . . . 2_777
N3 C1 C2 C8 -137(43) 2_777 . . 2_777
C6 C1 C2 C8 -159(14) 2_777 . . 2_777
C6 N1 C3 C3 147(11) 2_777 . . 2_777
C5 N1 C3 C3 136(10) 2_777 . . 2_777
N2 N1 C3 C3 167(6) . . . 2_777
C5 N1 C3 C6 -11(9) 2_777 . . 2_777
N2 N1 C3 C6 20(6) . . . 2_777
C3 N1 C3 C6 -147(11) 2_777 . . 2_777
C6 N1 C3 C2 -20(7) 2_777 . . .
C5 N1 C3 C2 -31(10) 2_777 . . .
N2 N1 C3 C2 0(5) . . . .
C3 N1 C3 C2 -167(9) 2_777 . . .
C6 N1 C3 C6 160(7) 2_777 . . .
C5 N1 C3 C6 149(8) 2_777 . . .
N2 N1 C3 C6 -180(3) . . . .
C3 N1 C3 C6 13(4) 2_777 . . .
C6 N1 C3 N1 147(11) 2_777 . . 2_777
C5 N1 C3 N1 136(10) 2_777 . . 2_777
N2 N1 C3 N1 167(6) . . . 2_777
C3 N1 C3 N1 0.000(16) 2_777 . . 2_777
C6 N1 C3 C7 -16(6) 2_777 . . 2_777
C5 N1 C3 C7 -27(10) 2_777 . . 2_777
N2 N1 C3 C7 4(4) . . . 2_777
C3 N1 C3 C7 -163(8) 2_777 . . 2_777
C7 C2 C3 C3 -134(28) 2_777 . . 2_777
C1 C2 C3 C3 -144(26) . . . 2_777
C6 C2 C3 C3 -132(29) 2_777 . . 2_777
C8 C2 C3 C3 -140(26) 2_777 . . 2_777
C7 C2 C3 C6 -2(12) 2_777 . . 2_777
C1 C2 C3 C6 -12(6) . . . 2_777
C8 C2 C3 C6 -8(6) 2_777 . . 2_777
C7 C2 C3 N1 10(13) 2_777 . . .
C1 C2 C3 N1 0(8) . . . .
C6 C2 C3 N1 12(4) 2_777 . . .
C8 C2 C3 N1 4(7) 2_777 . . .
C7 C2 C3 C6 -170(11) 2_777 . . .
C1 C2 C3 C6 180(5) . . . .
C6 C2 C3 C6 -168(6) 2_777 . . .
C8 C2 C3 C6 -176(4) 2_777 . . .
C7 C2 C3 N1 -163(12) 2_777 . . 2_777
C1 C2 C3 N1 -173(6) . . . 2_777
C6 C2 C3 N1 -162(6) 2_777 . . 2_777
C8 C2 C3 N1 -169(5) 2_777 . . 2_777
C1 C2 C3 C7 -10(9) . . . 2_777
C6 C2 C3 C7 2(12) 2_777 . . 2_777
C8 C2 C3 C7 -6(9) 2_777 . . 2_777
C8 N3 C4 N2 12(4) . . . 2_777
C1 N3 C4 N2 7(3) 2_777 . . 2_777
C8 N3 C4 C5 0(5) . . . .
N2 N3 C4 C5 -12(3) 2_777 . . .
C1 N3 C4 C5 -5(4) 2_777 . . .
N2 C4 C5 N1 14(9) 2_777 . . 2_777
N3 C4 C5 N1 30(11) . . . 2_777
N3 C4 C5 N2 16(4) . . . 2_777
N2 C4 C5 C6 -16(4) 2_777 . . .
N3 C4 C5 C6 0(5) . . . .
N2 C5 C6 N1 139(7) 2_777 . . 2_777
C4 C5 C6 N1 153(7) . . . 2_777
N1 C5 C6 C3 11(8) 2_777 . . 2_777
N2 C5 C6 C3 150(9) 2_777 . . 2_777
C4 C5 C6 C3 164(8) . . . 2_777
N1 C5 C6 N2 -139(7) 2_777 . . 2_777
C4 C5 C6 N2 14(3) . . . 2_777
N1 C5 C6 C7 -153(9) 2_777 . . .
N2 C5 C6 C7 -14(5) 2_777 . . .
C4 C5 C6 C7 0(6) . . . .
N1 C5 C6 C2 -147(11) 2_777 . . 2_777
N2 C5 C6 C2 -8(9) 2_777 . . 2_777
C4 C5 C6 C2 6(10) . . . 2_777
N1 C5 C6 C3 27(6) 2_777 . . .
N2 C5 C6 C3 166(4) 2_777 . . .
C4 C5 C6 C3 -180(3) . . . .
N1 C5 C6 C1 -149(7) 2_777 . . 2_777
N2 C5 C6 C1 -9(4) 2_777 . . 2_777
C4 C5 C6 C1 4(5) . . . 2_777
C3 C3 C6 N1 -143(11) 2_777 . . 2_777
C6 C3 C6 N1 -143(11) 2_777 . . 2_777
N1 C3 C6 N1 -167(4) . . . 2_777
C2 C3 C6 N1 13(8) . . . 2_777
C7 C3 C6 N1 5(10) 2_777 . . 2_777
C6 C3 C6 C3 0.00(8) 2_777 . . 2_777
N1 C3 C6 C3 -24(8) . . . 2_777
C2 C3 C6 C3 156(13) . . . 2_777
N1 C3 C6 C3 143(11) 2_777 . . 2_777
C7 C3 C6 C3 148(15) 2_777 . . 2_777
C3 C3 C6 N2 -136(13) 2_777 . . 2_777
C6 C3 C6 N2 -136(13) 2_777 . . 2_777
N1 C3 C6 N2 -160(8) . . . 2_777
C2 C3 C6 N2 20(13) . . . 2_777
N1 C3 C6 N2 8(8) 2_777 . . 2_777
C7 C3 C6 N2 12(16) 2_777 . . 2_777
C3 C3 C6 C5 -160(10) 2_777 . . .
C6 C3 C6 C5 -160(10) 2_777 . . .
N1 C3 C6 C5 176(4) . . . .
C2 C3 C6 C5 -4(7) . . . .
N1 C3 C6 C5 -17(3) 2_777 . . .
C7 C3 C6 C5 -12(10) 2_777 . . .
C3 C3 C6 C7 21(10) 2_777 . . .
C6 C3 C6 C7 21(10) 2_777 . . .
N1 C3 C6 C7 -4(7) . . . .
C2 C3 C6 C7 177(7) . . . .
N1 C3 C6 C7 164(8) 2_777 . . .
C7 C3 C6 C7 169(6) 2_777 . . .
C3 C3 C6 C2 17(9) 2_777 . . 2_777
C6 C3 C6 C2 17(9) 2_777 . . 2_777
N1 C3 C6 C2 -7(6) . . . 2_777
C2 C3 C6 C2 173(4) . . . 2_777
N1 C3 C6 C2 160(6) 2_777 . . 2_777
C7 C3 C6 C2 165(9) 2_777 . . 2_777
C3 C3 C6 C1 12(12) 2_777 . . 2_777
C6 C3 C6 C1 12(12) 2_777 . . 2_777
N1 C3 C6 C1 -12(9) . . . 2_777
C2 C3 C6 C1 168(8) . . . 2_777
N1 C3 C6 C1 156(10) 2_777 . . 2_777
C7 C3 C6 C1 160(9) 2_777 . . 2_777
N1 C6 C7 C2 136(16) 2_777 . . 2_777
C3 C6 C7 C2 2(12) 2_777 . . 2_777
N2 C6 C7 C2 163(11) 2_777 . . 2_777
C5 C6 C7 C2 172(10) . . . 2_777
C3 C6 C7 C2 -8(13) . . . 2_777
C1 C6 C7 C2 162(16) 2_777 . . 2_777
N1 C6 C7 C1 -26(18) 2_777 . . 2_777
C3 C6 C7 C1 -160(9) 2_777 . . 2_777
N2 C6 C7 C1 1(8) 2_777 . . 2_777
C5 C6 C7 C1 10(10) . . . 2_777
C2 C6 C7 C1 -162(16) 2_777 . . 2_777
C3 C6 C7 C1 -170(7) . . . 2_777
N1 C6 C7 C8 -36(17) 2_777 . . .
C3 C6 C7 C8 -170(6) 2_777 . . .
N2 C6 C7 C8 -9(6) 2_777 . . .
C5 C6 C7 C8 0(8) . . . .
C2 C6 C7 C8 -172(15) 2_777 . . .
C3 C6 C7 C8 180(5) . . . .
C1 C6 C7 C8 -10(7) 2_777 . . .
N1 C6 C7 C3 134(16) 2_777 . . 2_777
N2 C6 C7 C3 161(5) 2_777 . . 2_777
C5 C6 C7 C3 171(7) . . . 2_777
C2 C6 C7 C3 -2(12) 2_777 . . 2_777
C3 C6 C7 C3 -10(5) . . . 2_777
C1 C6 C7 C3 160(9) 2_777 . . 2_777
N1 C6 C7 N2 -27(14) 2_777 . . 2_777
C3 C6 C7 N2 -161(5) 2_777 . . 2_777
C5 C6 C7 N2 10(4) . . . 2_777
C2 C6 C7 N2 -163(11) 2_777 . . 2_777
C3 C6 C7 N2 -171(5) . . . 2_777
C1 C6 C7 N2 -1(8) 2_777 . . 2_777
C4 N3 C8 C1 -11(10) . . . 2_777
N2 N3 C8 C1 -2(8) 2_777 . . 2_777
C4 N3 C8 C7 0(7) . . . .
N2 N3 C8 C7 8(5) 2_777 . . .
C1 N3 C8 C7 10(7) 2_777 . . .
C4 N3 C8 N2 -8(3) . . . 2_777
C1 N3 C8 N2 2(8) 2_777 . . 2_777
C4 N3 C8 C2 -3(7) . . . 2_777
N2 N3 C8 C2 5(5) 2_777 . . 2_777
C1 N3 C8 C2 7(7) 2_777 . . 2_777
C2 C7 C8 C1 -134(35) 2_777 . . 2_777
C6 C7 C8 C1 28(15) . . . 2_777
C3 C7 C8 C1 17(18) 2_777 . . 2_777
N2 C7 C8 C1 20(14) 2_777 . . 2_777
C2 C7 C8 N3 -161(29) 2_777 . . .
C1 C7 C8 N3 -28(14) 2_777 . . .
C6 C7 C8 N3 0(9) . . . .
C3 C7 C8 N3 -11(14) 2_777 . . .
N2 C7 C8 N3 -8(5) 2_777 . . .
C2 C7 C8 N2 -154(32) 2_777 . . 2_777
C1 C7 C8 N2 -20(14) 2_777 . . 2_777
C6 C7 C8 N2 8(5) . . . 2_777
C3 C7 C8 N2 -3(11) 2_777 . . 2_777
C1 C7 C8 C2 134(35) 2_777 . . 2_777
C6 C7 C8 C2 161(36) . . . 2_777
C3 C7 C8 C2 150(40) 2_777 . . 2_777
N2 C7 C8 C2 154(32) 2_777 . . 2_777
C16 N5 C9 N6 -9(57) 2_667 . . 2_667
N4 N5 C9 N6 -14(54) . . . 2_667
C16 N5 C9 C12 6(19) 2_667 . . 2_667
N6 N5 C9 C12 15(43) 2_667 . . 2_667
N4 N5 C9 C12 0(15) . . . 2_667
C16 N5 C9 C10 5(14) 2_667 . . .
N6 N5 C9 C10 14(47) 2_667 . . .
N4 N5 C9 C10 0(9) . . . .
N6 N5 C9 C16 9(57) 2_667 . . 2_667
N4 N5 C9 C16 -5(7) . . . 2_667
N6 C9 C10 C12 -178(32) 2_667 . . 2_667
N5 C9 C10 C12 179(25) . . . 2_667
C16 C9 C10 C12 -180(24) 2_667 . . 2_667
N6 C9 C10 C13 9(38) 2_667 . . 2_667
C12 C9 C10 C13 -173(43) 2_667 . . 2_667
N5 C9 C10 C13 6(33) . . . 2_667
C16 C9 C10 C13 7(30) 2_667 . . 2_667
N6 C9 C10 C11 3(18) 2_667 . . .
C12 C9 C10 C11 -179(27) 2_667 . . .
N5 C9 C10 C11 0(11) . . . .
C16 C9 C10 C11 1(8) 2_667 . . .
C12 C9 C10 N6 178(32) 2_667 . . 2_667
N5 C9 C10 N6 -3(10) . . . 2_667
C16 C9 C10 N6 -1(13) 2_667 . . 2_667
N6 C9 C10 C14 3(18) 2_667 . . 2_667
C12 C9 C10 C14 -179(25) 2_667 . . 2_667
N5 C9 C10 C14 0(10) . . . 2_667
C16 C9 C10 C14 1(7) 2_667 . . 2_667
C12 C10 C11 C14 179(30) 2_667 . . 2_667
C13 C10 C11 C14 2(30) 2_667 . . 2_667
C9 C10 C11 C14 -180(32) . . . 2_667
N6 C10 C11 C14 -179(34) 2_667 . . 2_667
C12 C10 C11 C15 -3(39) 2_667 . . 2_667
C13 C10 C11 C15 179(27) 2_667 . . 2_667
C9 C10 C11 C15 -3(26) . . . 2_667
N6 C10 C11 C15 -2(23) 2_667 . . 2_667
C14 C10 C11 C15 177(56) 2_667 . . 2_667
C12 C10 C11 C13 178(22) 2_667 . . 2_667
C9 C10 C11 C13 178(8) . . . 2_667
N6 C10 C11 C13 179(8) 2_667 . . 2_667
C14 C10 C11 C13 -2(30) 2_667 . . 2_667
C12 C10 C11 N4 0(28) 2_667 . . .
C13 C10 C11 N4 -178(14) 2_667 . . .
C9 C10 C11 N4 0(13) . . . .
N6 C10 C11 N4 1(10) 2_667 . . .
C14 C10 C11 N4 -180(43) 2_667 . . .
C12 C10 C11 C14 179(18) 2_667 . . .
C13 C10 C11 C14 1(8) 2_667 . . .
C9 C10 C11 C14 179(9) . . . .
N6 C10 C11 C14 -180(10) 2_667 . . .
C14 C10 C11 C14 -1(25) 2_667 . . .
C13 C10 C11 C12 -178(22) 2_667 . . 2_667
C9 C10 C11 C12 1(19) . . . 2_667
N6 C10 C11 C12 2(20) 2_667 . . 2_667
C14 C10 C11 C12 -179(30) 2_667 . . 2_667
C12 C10 C11 C16 -2(24) 2_667 . . 2_667
C13 C10 C11 C16 -180(10) 2_667 . . 2_667
C9 C10 C11 C16 -1(8) . . . 2_667
N6 C10 C11 C16 -1(6) 2_667 . . 2_667
C14 C10 C11 C16 178(38) 2_667 . . 2_667
C15 N4 C11 C14 4(25) 2_667 . . 2_667
C16 N4 C11 C14 175(26) 2_667 . . 2_667
N5 N4 C11 C14 180(27) . . . 2_667
N6 N4 C11 C14 179(30) 2_667 . . 2_667
C16 N4 C11 C15 171(10) 2_667 . . 2_667
N5 N4 C11 C15 176(9) . . . 2_667
C14 N4 C11 C15 -4(25) 2_667 . . 2_667
N6 N4 C11 C15 175(9) 2_667 . . 2_667
C15 N4 C11 C13 -179(31) 2_667 . . 2_667
C16 N4 C11 C13 -8(30) 2_667 . . 2_667
N5 N4 C11 C13 -3(28) . . . 2_667
C14 N4 C11 C13 178(54) 2_667 . . 2_667
N6 N4 C11 C13 -4(25) 2_667 . . 2_667
C15 N4 C11 C10 -176(16) 2_667 . . .
C16 N4 C11 C10 -5(16) 2_667 . . .
N5 N4 C11 C10 0(13) . . . .
C14 N4 C11 C10 180(38) 2_667 . . .
N6 N4 C11 C10 -1(10) 2_667 . . .
C15 N4 C11 C14 5(7) 2_667 . . .
C16 N4 C11 C14 176(7) 2_667 . . .
N5 N4 C11 C14 -179(6) . . . .
C14 N4 C11 C14 1(22) 2_667 . . .
N6 N4 C11 C14 180(9) 2_667 . . .
C15 N4 C11 C12 -176(12) 2_667 . . 2_667
C16 N4 C11 C12 -5(12) 2_667 . . 2_667
N5 N4 C11 C12 0(8) . . . 2_667
C14 N4 C11 C12 180(34) 2_667 . . 2_667
N6 N4 C11 C12 -1(5) 2_667 . . 2_667
C15 N4 C11 C16 -171(10) 2_667 . . 2_667
N5 N4 C11 C16 5(6) . . . 2_667
C14 N4 C11 C16 -175(26) 2_667 . . 2_667
N6 N4 C11 C16 4(8) 2_667 . . 2_667
C9 N6 C12 C10 178(27) 2_667 . . 2_667
N5 N6 C12 C10 10(26) 2_667 . . 2_667
C16 N6 C12 C10 1(17) . . . 2_667
N4 N6 C12 C10 3(15) 2_667 . . 2_667
N5 N6 C12 C9 -169(33) 2_667 . . 2_667
C16 N6 C12 C9 -178(25) . . . 2_667
C10 N6 C12 C9 -178(27) 2_667 . . 2_667
N4 N6 C12 C9 -176(23) 2_667 . . 2_667
C9 N6 C12 C13 178(22) 2_667 . . .
N5 N6 C12 C13 9(22) 2_667 . . .
C16 N6 C12 C13 0(11) . . . .
C10 N6 C12 C13 -1(8) 2_667 . . .
N4 N6 C12 C13 2(8) 2_667 . . .
C9 N6 C12 C11 177(21) 2_667 . . 2_667
N5 N6 C12 C11 9(18) 2_667 . . 2_667
C16 N6 C12 C11 0(8) . . . 2_667
C10 N6 C12 C11 -1(14) 2_667 . . 2_667
N4 N6 C12 C11 1(6) 2_667 . . 2_667
C9 C12 C13 C10 8(49) 2_667 . . 2_667
N6 C12 C13 C10 6(54) . . . 2_667
C11 C12 C13 C10 6(60) 2_667 . . 2_667
C10 C12 C13 C11 -6(60) 2_667 . . 2_667
C9 C12 C13 C11 1(20) 2_667 . . 2_667
N6 C12 C13 C11 0(12) . . . 2_667
C10 C12 C13 C14 -6(60) 2_667 . . .
C9 C12 C13 C14 2(19) 2_667 . . .
N6 C12 C13 C14 0(10) . . . .
C11 C12 C13 C14 0(11) 2_667 . . .
C10 C12 C13 C14 -6(63) 2_667 . . 2_667
C9 C12 C13 C14 1(23) 2_667 . . 2_667
N6 C12 C13 C14 0(14) . . . 2_667
C11 C12 C13 C14 0(6) 2_667 . . 2_667
C10 C13 C14 C11 -1(25) 2_667 . . 2_667
C12 C13 C14 C11 -1(24) . . . 2_667
C14 C13 C14 C11 179(37) 2_667 . . 2_667
C10 C13 C14 C14 180(13) 2_667 . . 2_667
C11 C13 C14 C14 -179(36) 2_667 . . 2_667
C12 C13 C14 C14 -180(14) . . . 2_667
C10 C13 C14 C15 -1(10) 2_667 . . .
C11 C13 C14 C15 1(18) 2_667 . . .
C12 C13 C14 C15 0(10) . . . .
C14 C13 C14 C15 180(20) 2_667 . . .
C10 C13 C14 C11 179(6) 2_667 . . .
C11 C13 C14 C11 -179(22) 2_667 . . .
C12 C13 C14 C11 180(6) . . . .
C14 C13 C14 C11 0(15) 2_667 . . .
C10 C13 C14 N4 -2(7) 2_667 . . 2_667
C11 C13 C14 N4 -1(20) 2_667 . . 2_667
C12 C13 C14 N4 -2(7) . . . 2_667
C14 C13 C14 N4 178(17) 2_667 . . 2_667
C11 C13 C14 C10 1(25) 2_667 . . 2_667
C12 C13 C14 C10 1(7) . . . 2_667
C14 C13 C14 C10 -180(13) 2_667 . . 2_667
C10 C13 C14 C15 179(6) 2_667 . . 2_667
C11 C13 C14 C15 -179(26) 2_667 . . 2_667
C12 C13 C14 C15 -180(6) . . . 2_667
C14 C13 C14 C15 0(12) 2_667 . . 2_667
C10 C13 C14 C13 180(13) 2_667 . . 2_667
C11 C13 C14 C13 -179(37) 2_667 . . 2_667
C12 C13 C14 C13 -180(14) . . . 2_667
C14 C13 C14 C13 0.00(3) 2_667 . . 2_667
C14 C11 C14 C11 0(100) 2_667 . . 2_667
C15 C11 C14 C11 -94(100) 2_667 . . 2_667
C13 C11 C14 C11 85(100) 2_667 . . 2_667
C10 C11 C14 C11 85(100) . . . 2_667
N4 C11 C14 C11 -97(100) . . . 2_667
C12 C11 C14 C11 85(100) 2_667 . . 2_667
C16 C11 C14 C11 -94(100) 2_667 . . 2_667
C15 C11 C14 C14 -94(100) 2_667 . . 2_667
C13 C11 C14 C14 85(100) 2_667 . . 2_667
C10 C11 C14 C14 85(100) . . . 2_667
N4 C11 C14 C14 -97(100) . . . 2_667
C12 C11 C14 C14 85(100) 2_667 . . 2_667
C16 C11 C14 C14 -94(100) 2_667 . . 2_667
C14 C11 C14 C15 -85(100) 2_667 . . .
C15 C11 C14 C15 -180(10) 2_667 . . .
C13 C11 C14 C15 0(8) 2_667 . . .
C10 C11 C14 C15 -1(11) . . . .
N4 C11 C14 C15 178(11) . . . .
C12 C11 C14 C15 0(12) 2_667 . . .
C16 C11 C14 C15 -180(13) 2_667 . . .
C14 C11 C14 C13 95(100) 2_667 . . .
C15 C11 C14 C13 0(8) 2_667 . . .
C13 C11 C14 C13 180(10) 2_667 . . .
C10 C11 C14 C13 179(13) . . . .
N4 C11 C14 C13 -2(9) . . . .
C12 C11 C14 C13 180(14) 2_667 . . .
C16 C11 C14 C13 0(11) 2_667 . . .
C14 C11 C14 N4 -83(100) 2_667 . . 2_667
C15 C11 C14 N4 -177(9) 2_667 . . 2_667
C13 C11 C14 N4 2(9) 2_667 . . 2_667
C10 C11 C14 N4 1(13) . . . 2_667
N4 C11 C14 N4 -180(9) . . . 2_667
C12 C11 C14 N4 2(14) 2_667 . . 2_667
C16 C11 C14 N4 -177(11) 2_667 . . 2_667
C14 C11 C14 C10 95(100) 2_667 . . 2_667
C15 C11 C14 C10 1(11) 2_667 . . 2_667
C13 C11 C14 C10 -180(9) 2_667 . . 2_667
C10 C11 C14 C10 180(11) . . . 2_667
N4 C11 C14 C10 -1(12) . . . 2_667
C12 C11 C14 C10 -180(13) 2_667 . . 2_667
C16 C11 C14 C10 1(14) 2_667 . . 2_667
C14 C11 C14 C15 94(100) 2_667 . . 2_667
C13 C11 C14 C15 179(16) 2_667 . . 2_667
C10 C11 C14 C15 179(20) . . . 2_667
N4 C11 C14 C15 -2(4) . . . 2_667
C12 C11 C14 C15 179(20) 2_667 . . 2_667
C16 C11 C14 C15 0(6) 2_667 . . 2_667
C14 C11 C14 C13 -85(100) 2_667 . . 2_667
C15 C11 C14 C13 -179(16) 2_667 . . 2_667
C10 C11 C14 C13 -1(5) . . . 2_667
N4 C11 C14 C13 178(17) . . . 2_667
C12 C11 C14 C13 0(7) 2_667 . . 2_667
C16 C11 C14 C13 -179(19) 2_667 . . 2_667
C11 C14 C15 N4 -4(25) 2_667 . . 2_667
C14 C14 C15 N4 175(14) 2_667 . . 2_667
C13 C14 C15 N4 -5(12) . . . 2_667
C11 C14 C15 N4 175(8) . . . 2_667
C10 C14 C15 N4 -5(9) 2_667 . . 2_667
C15 C14 C15 N4 175(14) 2_667 . . 2_667
C13 C14 C15 N4 175(8) 2_667 . . 2_667
C14 C14 C15 C11 179(35) 2_667 . . 2_667
C13 C14 C15 C11 -1(18) . . . 2_667
C11 C14 C15 C11 179(21) . . . 2_667
N4 C14 C15 C11 4(25) 2_667 . . 2_667
C10 C14 C15 C11 -1(20) 2_667 . . 2_667
C15 C14 C15 C11 179(35) 2_667 . . 2_667
C13 C14 C15 C11 179(25) 2_667 . . 2_667
C11 C14 C15 C16 1(24) 2_667 . . .
C14 C14 C15 C16 180(13) 2_667 . . .
C13 C14 C15 C16 0(10) . . . .
C11 C14 C15 C16 -180(5) . . . .
N4 C14 C15 C16 5(5) 2_667 . . .
C10 C14 C15 C16 0(7) 2_667 . . .
C15 C14 C15 C16 180(13) 2_667 . . .
C13 C14 C15 C16 180(6) 2_667 . . .
C11 C14 C15 C14 -179(35) 2_667 . . 2_667
C13 C14 C15 C14 -180(20) . . . 2_667
C11 C14 C15 C14 0(14) . . . 2_667
N4 C14 C15 C14 -175(14) 2_667 . . 2_667
C10 C14 C15 C14 -180(16) 2_667 . . 2_667
C15 C14 C15 C14 0.000(16) 2_667 . . 2_667
C13 C14 C15 C14 0(11) 2_667 . . 2_667
C9 N6 C16 N5 163(100) 2_667 . . 2_667
C12 N6 C16 N5 173(10) . . . 2_667
C10 N6 C16 N5 173(9) 2_667 . . 2_667
N4 N6 C16 N5 169(12) 2_667 . . 2_667
C9 N6 C16 N4 -5(100) 2_667 . . 2_667
N5 N6 C16 N4 -169(12) 2_667 . . 2_667
C12 N6 C16 N4 4(12) . . . 2_667
C10 N6 C16 N4 5(10) 2_667 . . 2_667
C9 N6 C16 C15 -10(100) 2_667 . . .
N5 N6 C16 C15 -173(11) 2_667 . . .
C12 N6 C16 C15 0(10) . . . .
C10 N6 C16 C15 0(8) 2_667 . . .
N4 N6 C16 C15 -4(5) 2_667 . . .
C9 N6 C16 C11 -9(100) 2_667 . . 2_667
N5 N6 C16 C11 -173(10) 2_667 . . 2_667
C12 N6 C16 C11 0(8) . . . 2_667
C10 N6 C16 C11 1(6) 2_667 . . 2_667
N4 N6 C16 C11 -4(8) 2_667 . . 2_667
N5 N6 C16 C9 -163(100) 2_667 . . 2_667
C12 N6 C16 C9 10(98) . . . 2_667
C10 N6 C16 C9 10(100) 2_667 . . 2_667
N4 N6 C16 C9 5(100) 2_667 . . 2_667
N4 C15 C16 N5 108(66) 2_667 . . 2_667
C11 C15 C16 N5 -8(20) 2_667 . . 2_667
C14 C15 C16 N5 -8(20) . . . 2_667
C14 C15 C16 N5 -8(23) 2_667 . . 2_667
C11 C15 C16 N4 -115(65) 2_667 . . 2_667
C14 C15 C16 N4 -116(64) . . . 2_667
C14 C15 C16 N4 -115(65) 2_667 . . 2_667
N4 C15 C16 N6 116(64) 2_667 . . .
C11 C15 C16 N6 0(11) 2_667 . . .
C14 C15 C16 N6 0(9) . . . .
C14 C15 C16 N6 0(13) 2_667 . . .
N4 C15 C16 C11 115(65) 2_667 . . 2_667
C14 C15 C16 C11 0(11) . . . 2_667
C14 C15 C16 C11 0(6) 2_667 . . 2_667
N4 C15 C16 C9 115(64) 2_667 . . 2_667
C11 C15 C16 C9 0(10) 2_667 . . 2_667
C14 C15 C16 C9 -1(8) . . . 2_667
C14 C15 C16 C9 0(12) 2_667 . . 2_667
N7 N8 C17 N9 0(14) . . . 2_675
C20 N8 C17 N9 1(18) 2_675 . . 2_675
N9 N8 C17 C18 1(15) 2_675 . . .
N7 N8 C17 C18 0(19) . . . .
C20 N8 C17 C18 2(21) 2_675 . . .
N9 N8 C17 C24 2(13) 2_675 . . 2_675
N7 N8 C17 C24 1(17) . . . 2_675
C20 N8 C17 C24 3(20) 2_675 . . 2_675
N9 C17 C18 C24 5(100) 2_675 . . 2_675
N8 C17 C18 C24 5(100) . . . 2_675
N9 C17 C18 C19 0(13) 2_675 . . .
N8 C17 C18 C19 0(20) . . . .
C24 C17 C18 C19 -5(93) 2_675 . . .
N8 C17 C18 N9 0(9) . . . 2_675
C24 C17 C18 N9 -5(100) 2_675 . . 2_675
N9 C17 C18 C23 2(35) 2_675 . . 2_675
N8 C17 C18 C23 2(42) . . . 2_675
C24 C17 C18 C23 -3(71) 2_675 . . 2_675
C24 C18 C19 C23 139(100) 2_675 . . 2_675
C17 C18 C19 C23 179(18) . . . 2_675
N9 C18 C19 C23 179(9) 2_675 . . 2_675
C17 C18 C19 C24 40(100) . . . 2_675
N9 C18 C19 C24 40(100) 2_675 . . 2_675
C23 C18 C19 C24 -139(100) 2_675 . . 2_675
C24 C18 C19 N7 -40(100) 2_675 . . .
C17 C18 C19 N7 0(25) . . . .
N9 C18 C19 N7 0(17) 2_675 . . .
C23 C18 C19 N7 -179(14) 2_675 . . .
C24 C18 C19 C22 141(100) 2_675 . . .
C17 C18 C19 C22 -179(5) . . . .
N9 C18 C19 C22 -179(13) 2_675 . . .
C23 C18 C19 C22 2(20) 2_675 . . .
C24 C18 C19 N9 -40(100) 2_675 . . 2_675
C17 C18 C19 N9 0(11) . . . 2_675
C23 C18 C19 N9 -179(9) 2_675 . . 2_675
C24 C18 C19 C21 -44(100) 2_675 . . 2_675
C17 C18 C19 C21 -5(60) . . . 2_675
N9 C18 C19 C21 -4(50) 2_675 . . 2_675
C23 C18 C19 C21 177(43) 2_675 . . 2_675
C24 C18 C19 C20 -41(100) 2_675 . . 2_675
C17 C18 C19 C20 -1(26) . . . 2_675
N9 C18 C19 C20 -1(18) 2_675 . . 2_675
C23 C18 C19 C20 -180(15) 2_675 . . 2_675
C20 N7 C19 C23 27(100) 2_675 . . 2_675
N9 N7 C19 C23 -172(63) 2_675 . . 2_675
C21 N7 C19 C23 9(82) 2_675 . . 2_675
N8 N7 C19 C23 -172(59) . . . 2_675
C20 N7 C19 C24 -163(100) 2_675 . . 2_675
N9 N7 C19 C24 -2(22) 2_675 . . 2_675
C21 N7 C19 C24 -180(16) 2_675 . . 2_675
N8 N7 C19 C24 -1(26) . . . 2_675
C20 N7 C19 C18 -161(100) 2_675 . . .
N9 N7 C19 C18 0(21) 2_675 . . .
C21 N7 C19 C18 -178(15) 2_675 . . .
N8 N7 C19 C18 0(25) . . . .
C20 N7 C19 C22 19(100) 2_675 . . .
N9 N7 C19 C22 179(9) 2_675 . . .
C21 N7 C19 C22 1(13) 2_675 . . .
N8 N7 C19 C22 180(13) . . . .
C20 N7 C19 N9 -161(100) 2_675 . . 2_675
C21 N7 C19 N9 -178(21) 2_675 . . 2_675
N8 N7 C19 N9 0(7) . . . 2_675
C20 N7 C19 C21 17(100) 2_675 . . 2_675
N9 N7 C19 C21 178(21) 2_675 . . 2_675
N8 N7 C19 C21 178(26) . . . 2_675
N9 N7 C19 C20 161(100) 2_675 . . 2_675
C21 N7 C19 C20 -17(100) 2_675 . . 2_675
N8 N7 C19 C20 161(100) . . . 2_675
N8 N9 C20 N7 -171(100) 2_675 . . 2_675
C17 N9 C20 N7 -179(100) 2_675 . . 2_675
C24 N9 C20 N7 8(100) . . . 2_675
C19 N9 C20 N7 8(100) 2_675 . . 2_675
C18 N9 C20 N7 9(100) 2_675 . . 2_675
N8 N9 C20 C21 -179(29) 2_675 . . .
C17 N9 C20 C21 174(80) 2_675 . . .
N7 N9 C20 C21 -8(100) 2_675 . . .
C24 N9 C20 C21 0(36) . . . .
C19 N9 C20 C21 0(22) 2_675 . . .
C18 N9 C20 C21 2(40) 2_675 . . .
C17 N9 C20 N8 -8(100) 2_675 . . 2_675
N7 N9 C20 N8 171(100) 2_675 . . 2_675
C24 N9 C20 N8 179(17) . . . 2_675
C19 N9 C20 N8 179(10) 2_675 . . 2_675
C18 N9 C20 N8 -180(19) 2_675 . . 2_675
N8 N9 C20 C19 -179(10) 2_675 . . 2_675
C17 N9 C20 C19 174(100) 2_675 . . 2_675
N7 N9 C20 C19 -8(100) 2_675 . . 2_675
C24 N9 C20 C19 0(17) . . . 2_675
C18 N9 C20 C19 1(21) 2_675 . . 2_675
N9 C20 C21 N7 5(90) . . . 2_675
N8 C20 C21 N7 3(58) 2_675 . . 2_675
C19 C20 C21 N7 5(100) 2_675 . . 2_675
N7 C20 C21 C22 -5(100) 2_675 . . .
N9 C20 C21 C22 0(35) . . . .
N8 C20 C21 C22 -2(68) 2_675 . . .
C19 C20 C21 C22 0(16) 2_675 . . .
N7 C20 C21 C23 -145(100) 2_675 . . 2_675
N9 C20 C21 C23 -140(100) . . . 2_675
N8 C20 C21 C23 -142(100) 2_675 . . 2_675
C19 C20 C21 C23 -140(100) 2_675 . . 2_675
N7 C20 C21 C19 -5(100) 2_675 . . 2_675
N9 C20 C21 C19 0(20) . . . 2_675
N8 C20 C21 C19 -2(52) 2_675 . . 2_675
N7 C21 C22 C23 179(14) 2_675 . . 2_675
C20 C21 C22 C23 -180(18) . . . 2_675
C19 C21 C22 C23 -180(3) 2_675 . . 2_675
N7 C21 C22 C23 -1(14) 2_675 . . .
C20 C21 C22 C23 0(18) . . . .
C23 C21 C22 C23 180.000(5) 2_675 . . .
C19 C21 C22 C23 0(3) 2_675 . . .
N7 C21 C22 C21 -98(100) 2_675 . . 2_675
C20 C21 C22 C21 -97(100) . . . 2_675
C23 C21 C22 C21 83(100) 2_675 . . 2_675
C19 C21 C22 C21 -97(100) 2_675 . . 2_675
N7 C21 C22 C19 179(14) 2_675 . . .
C20 C21 C22 C19 180(18) . . . .
C23 C21 C22 C19 0(3) 2_675 . . .
C19 C21 C22 C19 180.000(4) 2_675 . . .
N7 C21 C22 C19 -1(14) 2_675 . . 2_675
C20 C21 C22 C19 0(18) . . . 2_675
C23 C21 C22 C19 180(3) 2_675 . . 2_675
C24 C19 C22 C23 0(24) 2_675 . . 2_675
C18 C19 C22 C23 -2(21) . . . 2_675
N7 C19 C22 C23 178(13) . . . 2_675
N9 C19 C22 C23 179(10) 2_675 . . 2_675
C21 C19 C22 C23 180(4) 2_675 . . 2_675
C20 C19 C22 C23 180(13) 2_675 . . 2_675
C23 C19 C22 C23 180.000(7) 2_675 . . .
C24 C19 C22 C23 -180(24) 2_675 . . .
C18 C19 C22 C23 178(21) . . . .
N7 C19 C22 C23 -2(13) . . . .
N9 C19 C22 C23 -1(10) 2_675 . . .
C21 C19 C22 C23 0(4) 2_675 . . .
C20 C19 C22 C23 0(13) 2_675 . . .
C23 C19 C22 C21 0(4) 2_675 . . .
C24 C19 C22 C21 1(25) 2_675 . . .
C18 C19 C22 C21 -2(22) . . . .
N7 C19 C22 C21 179(13) . . . .
N9 C19 C22 C21 180(7) 2_675 . . .
C21 C19 C22 C21 180.000(6) 2_675 . . .
C20 C19 C22 C21 180(12) 2_675 . . .
C23 C19 C22 C21 -180(4) 2_675 . . 2_675
C24 C19 C22 C21 -179(25) 2_675 . . 2_675
C18 C19 C22 C21 178(22) . . . 2_675
N7 C19 C22 C21 -1(13) . . . 2_675
N9 C19 C22 C21 0(7) 2_675 . . 2_675
C20 C19 C22 C21 0(12) 2_675 . . 2_675
C23 C19 C22 C19 -121(100) 2_675 . . 2_675
C24 C19 C22 C19 -121(100) 2_675 . . 2_675
C18 C19 C22 C19 -124(100) . . . 2_675
N7 C19 C22 C19 57(100) . . . 2_675
N9 C19 C22 C19 58(100) 2_675 . . 2_675
C21 C19 C22 C19 58(100) 2_675 . . 2_675
C20 C19 C22 C19 58(100) 2_675 . . 2_675
C23 C22 C23 C19 105(100) 2_675 . . 2_675
C21 C22 C23 C19 0(4) . . . 2_675
C21 C22 C23 C19 180(4) 2_675 . . 2_675
C19 C22 C23 C19 180.000(2) . . . 2_675
C23 C22 C23 C24 106(100) 2_675 . . .
C21 C22 C23 C24 0(14) . . . .
C21 C22 C23 C24 180(14) 2_675 . . .
C19 C22 C23 C24 -180(13) . . . .
C19 C22 C23 C24 0(13) 2_675 . . .
C23 C22 C23 C21 -74(100) 2_675 . . 2_675
C21 C22 C23 C21 180.000(8) . . . 2_675
C19 C22 C23 C21 0(4) . . . 2_675
C19 C22 C23 C21 -180(4) 2_675 . . 2_675
C23 C22 C23 C18 104(100) 2_675 . . 2_675
C21 C22 C23 C18 -2(15) . . . 2_675
C21 C22 C23 C18 178(15) 2_675 . . 2_675
C19 C22 C23 C18 178(15) . . . 2_675
C19 C22 C23 C18 -2(15) 2_675 . . 2_675
C19 C23 C24 C18 -172(100) 2_675 . . 2_675
C22 C23 C24 C18 -172(100) . . . 2_675
C21 C23 C24 C18 -56(100) 2_675 . . 2_675
C22 C23 C24 C19 0(16) . . . 2_675
C21 C23 C24 C19 116(100) 2_675 . . 2_675
C18 C23 C24 C19 172(100) 2_675 . . 2_675
C19 C23 C24 N9 0(12) 2_675 . . .
C22 C23 C24 N9 0(28) . . . .
C21 C23 C24 N9 116(100) 2_675 . . .
C18 C23 C24 N9 172(100) 2_675 . . .
C19 C23 C24 C17 -3(97) 2_675 . . 2_675
C22 C23 C24 C17 -4(100) . . . 2_675
C21 C23 C24 C17 113(100) 2_675 . . 2_675
C18 C23 C24 C17 169(100) 2_675 . . 2_675
N8 N9 C24 C18 -12(100) 2_675 . . 2_675
C17 N9 C24 C18 -6(100) 2_675 . . 2_675
N7 N9 C24 C18 174(100) 2_675 . . 2_675
C20 N9 C24 C18 173(100) . . . 2_675
C19 N9 C24 C18 173(100) 2_675 . . 2_675
N8 N9 C24 C19 175(42) 2_675 . . 2_675
C17 N9 C24 C19 -179(15) 2_675 . . 2_675
N7 N9 C24 C19 2(21) 2_675 . . 2_675
C20 N9 C24 C19 0(24) . . . 2_675
C18 N9 C24 C19 -173(100) 2_675 . . 2_675
N8 N9 C24 C23 175(35) 2_675 . . .
C17 N9 C24 C23 -179(24) 2_675 . . .
N7 N9 C24 C23 1(28) 2_675 . . .
C20 N9 C24 C23 0(31) . . . .
C19 N9 C24 C23 0(10) 2_675 . . .
C18 N9 C24 C23 -173(100) 2_675 . . .
N8 N9 C24 C17 -6(51) 2_675 . . 2_675
N7 N9 C24 C17 -180(16) 2_675 . . 2_675
C20 N9 C24 C17 179(18) . . . 2_675
C19 N9 C24 C17 179(15) 2_675 . . 2_675
C18 N9 C24 C17 6(100) 2_675 . . 2_675
